data_1566957
loop_
_publ_author_name
'Zhao, Gaoyuan'
'Mukherjee, Upasana'
'Zhou, Lin'
'Wu, Yue'
'Yao, Wang'
'Mauro, Jaclyn N.'
'Liu, Peng'
'Ngai, Ming-Yu'

_publ_section_title
;
 C2-ketonylation of carbohydrates via excited-state palladium-catalyzed
 1,2-spin-center shift
;
_journal_name_full 'Chemical Science'
_journal_paper_doi 10.1039/D2SC01042A
_journal_year 2022
_chemical_absolute_configuration ad
_chemical_formula_sum 'C40 H38 O10'
_chemical_formula_weight 678.70
_chemical_name_systematic
(2R,3S,4R,5S,6R)-6-((benzoyloxy)methyl)-3-(3,3-dimethyl-2-oxobutyl)tetrahydro-2H-pyran-2,4,5-triyl
_space_group_crystal_system triclinic
_space_group_IT_number 1
_space_group_name_Hall 'P 1'
_space_group_name_H-M_alt 'P 1'
_atom_sites_solution_hydrogens geom
_audit_creation_method SHELXL-2017/1
_audit_update_record
;
2022-01-15 deposited with the CCDC.	2022-05-02 downloaded from the CCDC.
;
_cell_angle_alpha 97.644(2)
_cell_angle_beta 101.994(2)
_cell_angle_gamma 104.537(2)
_cell_formula_units_Z 4
_cell_length_a 13.5907(8)
_cell_length_b 15.0346(9)
_cell_length_c 18.9632(12)
_cell_measurement_reflns_used 9179
_cell_measurement_temperature 213(2)
_cell_measurement_theta_max 23.49
_cell_measurement_theta_min 2.19
_cell_volume 3598.0(4)
_computing_cell_refinement 'Bruker SAINT'
_computing_data_collection 'Bruker APEX2'
_computing_data_reduction 'Bruker SAINT'
_computing_molecular_graphics 'Bruker SHELXTL'
_computing_publication_material 'Bruker SHELXTL'
_computing_structure_refinement 'SHELXL-2017/1 (Sheldrick, 2017)'
_computing_structure_solution 'SHELXT 2014/5 (Sheldrick, 2014)'
_diffrn_ambient_temperature 213(2)
_diffrn_measured_fraction_theta_full 1.000
_diffrn_measured_fraction_theta_max 0.999
_diffrn_measurement_device_type 'Bruker Apex II CCD'
_diffrn_measurement_method '\w and \f scans'
_diffrn_radiation_type MoK\a
_diffrn_radiation_wavelength 0.71073
_diffrn_reflns_av_R_equivalents 0.0421
_diffrn_reflns_av_unetI/netI 0.0612
_diffrn_reflns_Laue_measured_fraction_full 1.000
_diffrn_reflns_Laue_measured_fraction_max 0.999
_diffrn_reflns_limit_h_max 18
_diffrn_reflns_limit_h_min -18
_diffrn_reflns_limit_k_max 20
_diffrn_reflns_limit_k_min -20
_diffrn_reflns_limit_l_max 25
_diffrn_reflns_limit_l_min -25
_diffrn_reflns_number 105687
_diffrn_reflns_point_group_measured_fraction_full 1.000
_diffrn_reflns_point_group_measured_fraction_max 0.996
_diffrn_reflns_theta_full 25.242
_diffrn_reflns_theta_max 28.310
_diffrn_reflns_theta_min 1.427
_diffrn_source 'sealed tube'
_exptl_absorpt_coefficient_mu 0.090
_exptl_absorpt_correction_T_max 0.7457
_exptl_absorpt_correction_T_min 0.7194
_exptl_absorpt_correction_type multi-scan
_exptl_absorpt_process_details SADABS
_exptl_crystal_colour colorless
_exptl_crystal_density_diffrn 1.253
_exptl_crystal_description cut-block
_exptl_crystal_F_000 1432
_exptl_crystal_size_max 0.200
_exptl_crystal_size_mid 0.140
_exptl_crystal_size_min 0.120
_refine_diff_density_max 0.156
_refine_diff_density_min -0.156
_refine_diff_density_rms 0.033
_refine_ls_abs_structure_details
;
 Flack x determined using 7762 quotients [(I+)-(I-)]/[(I+)+(I-)]
 (Parsons, Flack and Wagner, Acta Cryst. B69 (2013) 249-259).
;
_refine_ls_abs_structure_Flack 0.1(2)
_refine_ls_extinction_method none
_refine_ls_goodness_of_fit_ref 1.008
_refine_ls_hydrogen_treatment constr
_refine_ls_matrix_type full
_refine_ls_number_parameters 1801
_refine_ls_number_reflns 35654
_refine_ls_number_restraints 3
_refine_ls_restrained_S_all 1.008
_refine_ls_R_factor_all 0.1074
_refine_ls_R_factor_gt 0.0481
_refine_ls_shift/su_max 0.000
_refine_ls_shift/su_mean 0.000
_refine_ls_structure_factor_coef Fsqd
_refine_ls_weighting_details 'w=1/[\s^2^(Fo^2^)+(0.0412P)^2^] where P=(Fo^2^+2Fc^2^)/3'
_refine_ls_weighting_scheme calc
_refine_ls_wR_factor_gt 0.0856
_refine_ls_wR_factor_ref 0.1022
_reflns_Friedel_coverage 0.994
_reflns_Friedel_fraction_full 1.000
_reflns_Friedel_fraction_max 0.993
_reflns_number_gt 20893
_reflns_number_total 35654
_reflns_threshold_expression 'I > 2\s(I)'
_cod_data_source_file d2sc01042a2.cif
_cod_data_source_block Per-Bz-C2-deoxypivaloylmethyl-a-Glu
_cod_database_code 1566957
_shelx_shelxl_version_number 2017/1
_shelx_space_group_comment
;
The symmetry employed for this shelxl refinement is uniquely defined
by the following loop, which should always be used as a source of
symmetry information in preference to the above space-group names.
They are only intended as comments.
;
_shelx_estimated_absorpt_t_min 0.982
_shelx_estimated_absorpt_t_max 0.989

loop_
_space_group_symop_operation_xyz
'x, y, z'

loop_
_atom_site_label
_atom_site_type_symbol
_atom_site_fract_x
_atom_site_fract_y
_atom_site_fract_z
_atom_site_U_iso_or_equiv
_atom_site_adp_type
_atom_site_occupancy
_atom_site_site_symmetry_order
_atom_site_calc_flag
_atom_site_refinement_flags_posn
_atom_site_refinement_flags_adp
_atom_site_refinement_flags_occupancy
_atom_site_disorder_assembly
_atom_site_disorder_group
O1 O 0.72679(15) 0.03666(14) 0.77846(11) 0.0405(5) Uani 1 1 d . . . . .
O2 O 0.6460(2) 0.1292(2) 0.58041(14) 0.0710(8) Uani 1 1 d . . . . .
O3 O 0.87109(14) 0.15147(14) 0.76820(11) 0.0416(5) Uani 1 1 d . . . . .
O4 O 0.91556(16) 0.03494(17) 0.70723(13) 0.0524(6) Uani 1 1 d . . . . .
O5 O 0.64223(14) 0.28242(14) 0.81366(12) 0.0406(5) Uani 1 1 d . . . . .
O6 O 0.77088(18) 0.40162(16) 0.80208(15) 0.0622(7) Uani 1 1 d . . . . .
O7 O 0.68269(14) 0.18722(14) 0.92914(11) 0.0387(5) Uani 1 1 d . . . . .
O8 O 0.50745(16) 0.15672(18) 0.91006(13) 0.0593(7) Uani 1 1 d . . . . .
O9 O 0.58466(16) -0.04034(15) 0.86525(13) 0.0519(6) Uani 1 1 d . . . . .
O10 O 0.5976(2) -0.18434(18) 0.83352(16) 0.0749(8) Uani 1 1 d . . . . .
C1 C 0.7619(2) 0.1024(2) 0.73650(17) 0.0403(8) Uani 1 1 d . . . . .
H1A H 0.753292 0.069331 0.685882 0.048 Uiso 1 1 calc R U . . .
C2 C 0.7023(2) 0.1763(2) 0.73331(17) 0.0403(7) Uani 1 1 d . . . . .
H2A H 0.736119 0.225236 0.708739 0.048 Uiso 1 1 calc R U . . .
C3 C 0.7086(2) 0.2209(2) 0.81190(17) 0.0371(7) Uani 1 1 d . . . . .
H3A H 0.782195 0.256618 0.836926 0.045 Uiso 1 1 calc R U . . .
C4 C 0.6702(2) 0.1466(2) 0.85311(16) 0.0353(7) Uani 1 1 d . . . . .
H4A H 0.595210 0.113560 0.829973 0.042 Uiso 1 1 calc R U . . .
C5 C 0.7342(2) 0.0764(2) 0.85286(17) 0.0378(7) Uani 1 1 d . . . . .
H5A H 0.808612 0.109771 0.877514 0.045 Uiso 1 1 calc R U . . .
C6 C 0.5876(2) 0.1304(2) 0.68907(17) 0.0470(8) Uani 1 1 d . . . . .
H6A H 0.557772 0.075851 0.709094 0.056 Uiso 1 1 calc R U . . .
H6B H 0.547224 0.175052 0.695667 0.056 Uiso 1 1 calc R U . . .
C7 C 0.5751(3) 0.0993(2) 0.60815(19) 0.0503(9) Uani 1 1 d . . . . .
C8 C 0.4727(3) 0.0275(3) 0.5637(2) 0.0619(10) Uani 1 1 d . . . . .
C9 C 0.3782(3) 0.0525(3) 0.5827(2) 0.0760(13) Uani 1 1 d . . . . .
H9A H 0.383394 0.055047 0.634763 0.114 Uiso 1 1 calc R U . . .
H9B H 0.376698 0.113049 0.570926 0.114 Uiso 1 1 calc R U . . .
H9C H 0.314299 0.005244 0.554496 0.114 Uiso 1 1 calc R U . . .
C10 C 0.4778(4) -0.0669(3) 0.5833(3) 0.115(2) Uani 1 1 d . . . . .
H10A H 0.538266 -0.081910 0.570959 0.172 Uiso 1 1 calc R U . . .
H10B H 0.484025 -0.063444 0.635565 0.172 Uiso 1 1 calc R U . . .
H10C H 0.414299 -0.115157 0.555863 0.172 Uiso 1 1 calc R U . . .
C11 C 0.4667(3) 0.0230(3) 0.4818(2) 0.0868(15) Uani 1 1 d . . . . .
H11A H 0.527450 0.007027 0.470813 0.130 Uiso 1 1 calc R U . . .
H11B H 0.403205 -0.024403 0.453168 0.130 Uiso 1 1 calc R U . . .
H11C H 0.465604 0.083402 0.469598 0.130 Uiso 1 1 calc R U . . .
C12 C 0.6848(2) 0.3728(2) 0.81128(18) 0.0423(8) Uani 1 1 d . . . . .
C13 C 0.6142(2) 0.4313(2) 0.82326(19) 0.0427(8) Uani 1 1 d . . . . .
C14 C 0.6505(3) 0.5263(2) 0.8252(2) 0.0604(10) Uani 1 1 d . . . . .
H14A H 0.716077 0.551028 0.815729 0.073 Uiso 1 1 calc R U . . .
C15 C 0.5914(3) 0.5854(3) 0.8410(3) 0.0708(12) Uani 1 1 d . . . . .
H15A H 0.615962 0.649794 0.841266 0.085 Uiso 1 1 calc R U . . .
C16 C 0.4966(3) 0.5495(3) 0.8563(3) 0.0743(12) Uani 1 1 d . . . . .
H16A H 0.456455 0.589375 0.867608 0.089 Uiso 1 1 calc R U . . .
C17 C 0.4607(3) 0.4560(3) 0.8550(3) 0.0772(13) Uani 1 1 d . . . . .
H17A H 0.395973 0.431954 0.865978 0.093 Uiso 1 1 calc R U . . .
C18 C 0.5183(3) 0.3959(2) 0.8379(2) 0.0614(11) Uani 1 1 d . . . . .
H18A H 0.492196 0.331339 0.836207 0.074 Uiso 1 1 calc R U . . .
C19 C 0.5930(2) 0.1844(2) 0.95136(18) 0.0389(7) Uani 1 1 d . . . . .
C20 C 0.6160(2) 0.21907(19) 1.03152(16) 0.0346(7) Uani 1 1 d . . . . .
C21 C 0.5319(2) 0.2088(2) 1.06319(19) 0.0476(8) Uani 1 1 d . . . . .
H21A H 0.463004 0.181941 1.033824 0.057 Uiso 1 1 calc R U . . .
C22 C 0.5494(3) 0.2380(3) 1.1380(2) 0.0618(10) Uani 1 1 d . . . . .
H22A H 0.492338 0.230165 1.159693 0.074 Uiso 1 1 calc R U . . .
C23 C 0.6501(3) 0.2785(3) 1.1810(2) 0.0604(10) Uani 1 1 d . . . . .
H23A H 0.661656 0.298481 1.231900 0.073 Uiso 1 1 calc R U . . .
C24 C 0.7337(3) 0.2899(2) 1.14963(19) 0.0495(9) Uani 1 1 d . . . . .
H24A H 0.802313 0.318194 1.179078 0.059 Uiso 1 1 calc R U . . .
C25 C 0.7173(2) 0.2601(2) 1.07517(17) 0.0397(7) Uani 1 1 d . . . . .
H25A H 0.774741 0.267518 1.053907 0.048 Uiso 1 1 calc R U . . .
C26 C 0.6968(2) -0.0025(2) 0.8910(2) 0.0503(9) Uani 1 1 d . . . . .
H26A H 0.730381 -0.051633 0.880841 0.060 Uiso 1 1 calc R U . . .
H26B H 0.716121 0.020722 0.944247 0.060 Uiso 1 1 calc R U . . .
C27 C 0.5443(3) -0.1316(2) 0.83750(19) 0.0497(9) Uani 1 1 d . . . . .
C28 C 0.4289(3) -0.1585(2) 0.81232(19) 0.0527(9) Uani 1 1 d . . . . .
C29 C 0.3732(3) -0.0945(3) 0.8206(2) 0.0660(11) Uani 1 1 d . . . . .
H29A H 0.408939 -0.031810 0.843128 0.079 Uiso 1 1 calc R U . . .
C30 C 0.2641(3) -0.1223(4) 0.7959(3) 0.0878(14) Uani 1 1 d . . . . .
H30A H 0.225971 -0.078694 0.801175 0.105 Uiso 1 1 calc R U . . .
C31 C 0.2129(4) -0.2148(4) 0.7634(3) 0.0961(17) Uani 1 1 d . . . . .
H31A H 0.139299 -0.234490 0.746808 0.115 Uiso 1 1 calc R U . . .
C32 C 0.2687(5) -0.2777(4) 0.7553(3) 0.0963(17) Uani 1 1 d . . . . .
H32A H 0.233281 -0.340476 0.732978 0.116 Uiso 1 1 calc R U . . .
C33 C 0.3758(4) -0.2499(3) 0.7795(2) 0.0748(13) Uani 1 1 d . . . . .
H33A H 0.413467 -0.293851 0.773710 0.090 Uiso 1 1 calc R U . . .
C34 C 0.9416(2) 0.1066(2) 0.75152(18) 0.0393(7) Uani 1 1 d . . . . .
C35 C 1.0502(2) 0.1553(2) 0.79490(18) 0.0410(8) Uani 1 1 d . . . . .
C36 C 1.0786(3) 0.2448(2) 0.8356(2) 0.0607(10) Uani 1 1 d . . . . .
H36A H 1.028231 0.277582 0.836361 0.073 Uiso 1 1 calc R U . . .
C37 C 1.1821(3) 0.2865(3) 0.8756(3) 0.0814(13) Uani 1 1 d . . . . .
H37A H 1.202065 0.347957 0.902754 0.098 Uiso 1 1 calc R U . . .
C38 C 1.2553(3) 0.2378(3) 0.8753(3) 0.0799(14) Uani 1 1 d . . . . .
H38A H 1.325056 0.265845 0.902838 0.096 Uiso 1 1 calc R U . . .
C39 C 1.2273(3) 0.1493(3) 0.8355(2) 0.0685(12) Uani 1 1 d . . . . .
H39A H 1.277202 0.115836 0.836021 0.082 Uiso 1 1 calc R U . . .
C40 C 1.1252(3) 0.1087(3) 0.7941(2) 0.0543(9) Uani 1 1 d . . . . .
H40A H 1.106759 0.048422 0.765018 0.065 Uiso 1 1 calc R U . . .
O1A O 0.23425(16) 0.26291(15) 0.54330(12) 0.0465(5) Uani 1 1 d . . . . .
O2A O 0.37930(16) 0.37624(16) 0.53152(12) 0.0495(6) Uani 1 1 d . . . . .
O3A O 0.4285(2) 0.2503(2) 0.49262(16) 0.0729(8) Uani 1 1 d . . . . .
O4A O 0.1621(2) 0.3510(2) 0.33491(14) 0.0821(9) Uani 1 1 d . . . . .
O5A O 0.14891(15) 0.51084(15) 0.55783(12) 0.0458(6) Uani 1 1 d . . . . .
O6A O 0.28901(19) 0.62936(17) 0.56247(17) 0.0730(8) Uani 1 1 d . . . . .
O7A O 0.17557(14) 0.42383(14) 0.67943(11) 0.0392(5) Uani 1 1 d . . . . .
O8A O -0.00035(16) 0.39427(18) 0.65175(13) 0.0621(7) Uani 1 1 d . . . . .
O9A O 0.08018(16) 0.19179(15) 0.61896(13) 0.0520(6) Uani 1 1 d . . . . .
O10A O 0.09600(19) 0.04628(16) 0.59818(13) 0.0588(6) Uani 1 1 d . . . . .
C1A C 0.2710(2) 0.3241(2) 0.49809(18) 0.0466(8) Uani 1 1 d . . . . .
H1AA H 0.265927 0.286929 0.449616 0.056 Uiso 1 1 calc R U . . .
C2A C 0.2104(2) 0.3954(2) 0.48704(18) 0.0472(8) Uani 1 1 d . . . . .
H2AA H 0.245977 0.441229 0.460762 0.057 Uiso 1 1 calc R U . . .
C3A C 0.2133(2) 0.4469(2) 0.56297(18) 0.0412(8) Uani 1 1 d . . . . .
H3AA H 0.286654 0.482079 0.589148 0.049 Uiso 1 1 calc R U . . .
C4A C 0.1689(2) 0.3769(2) 0.60658(16) 0.0369(7) Uani 1 1 d . . . . .
H4AA H 0.094829 0.342900 0.581370 0.044 Uiso 1 1 calc R U . . .
C5A C 0.2338(2) 0.3076(2) 0.61497(17) 0.0417(8) Uani 1 1 d . . . . .
H5AA H 0.306791 0.341990 0.642558 0.050 Uiso 1 1 calc R U . . .
C6A C 0.0980(2) 0.3470(3) 0.44084(18) 0.0529(9) Uani 1 1 d . . . . .
H6AA H 0.068451 0.292059 0.460516 0.064 Uiso 1 1 calc R U . . .
H6AB H 0.055315 0.390122 0.445882 0.064 Uiso 1 1 calc R U . . .
C7A C 0.0897(3) 0.3162(3) 0.36050(19) 0.0581(10) Uani 1 1 d . . . . .
C8A C -0.0092(3) 0.2428(3) 0.3142(2) 0.0651(11) Uani 1 1 d . . . . .
C9A C -0.0049(4) 0.1478(3) 0.3340(3) 0.0959(16) Uani 1 1 d . . . . .
H9AA H -0.067398 0.099428 0.305092 0.144 Uiso 1 1 calc R U . . .
H9AB H 0.056854 0.133470 0.323466 0.144 Uiso 1 1 calc R U . . .
H9AC H -0.001594 0.150645 0.385843 0.144 Uiso 1 1 calc R U . . .
C10A C -0.1070(3) 0.2654(3) 0.3299(2) 0.0687(11) Uani 1 1 d . . . . .
H10D H -0.169249 0.217800 0.299831 0.103 Uiso 1 1 calc R U . . .
H10E H -0.105216 0.266837 0.381410 0.103 Uiso 1 1 calc R U . . .
H10F H -0.108478 0.326103 0.318312 0.103 Uiso 1 1 calc R U . . .
C11A C -0.0115(3) 0.2388(3) 0.2324(2) 0.0869(14) Uani 1 1 d . . . . .
H11D H -0.074596 0.191944 0.202616 0.130 Uiso 1 1 calc R U . . .
H11E H -0.011148 0.299563 0.220281 0.130 Uiso 1 1 calc R U . . .
H11F H 0.049773 0.222523 0.222792 0.130 Uiso 1 1 calc R U . . .
C12A C 0.1984(3) 0.6019(2) 0.56243(18) 0.0467(8) Uani 1 1 d . . . . .
C13A C 0.1280(2) 0.6619(2) 0.56864(19) 0.0464(8) Uani 1 1 d . . . . .
C14A C 0.1682(3) 0.7569(3) 0.5715(2) 0.0621(10) Uani 1 1 d . . . . .
H14B H 0.236605 0.780549 0.566100 0.074 Uiso 1 1 calc R U . . .
C15A C 0.1085(3) 0.8176(3) 0.5823(2) 0.0727(12) Uani 1 1 d . . . . .
H15B H 0.136097 0.881925 0.583876 0.087 Uiso 1 1 calc R U . . .
C16A C 0.0088(3) 0.7834(3) 0.5908(2) 0.0716(12) Uani 1 1 d . . . . .
H16B H -0.031618 0.824382 0.598617 0.086 Uiso 1 1 calc R U . . .
C17A C -0.0316(3) 0.6891(3) 0.5878(3) 0.0712(12) Uani 1 1 d . . . . .
H17B H -0.099986 0.665895 0.593247 0.085 Uiso 1 1 calc R U . . .
C18A C 0.0272(2) 0.6278(3) 0.5769(2) 0.0549(9) Uani 1 1 d . . . . .
H18B H -0.001072 0.563495 0.575083 0.066 Uiso 1 1 calc R U . . .
C19A C 0.0836(2) 0.4261(2) 0.69604(17) 0.0380(7) Uani 1 1 d . . . . .
C20A C 0.0990(2) 0.4712(2) 0.77301(16) 0.0352(7) Uani 1 1 d . . . . .
C21A C 0.1983(2) 0.5141(2) 0.81910(18) 0.0437(8) Uani 1 1 d . . . . .
H21B H 0.258195 0.515517 0.801342 0.052 Uiso 1 1 calc R U . . .
C22A C 0.2091(3) 0.5547(2) 0.8910(2) 0.0572(10) Uani 1 1 d . . . . .
H22B H 0.276381 0.584446 0.922113 0.069 Uiso 1 1 calc R U . . .
C23A C 0.1211(3) 0.5517(3) 0.9171(2) 0.0677(11) Uani 1 1 d . . . . .
H23B H 0.128422 0.578452 0.966331 0.081 Uiso 1 1 calc R U . . .
C24A C 0.0225(3) 0.5095(3) 0.8713(2) 0.0616(10) Uani 1 1 d . . . . .
H24B H -0.037255 0.507753 0.889216 0.074 Uiso 1 1 calc R U . . .
C25A C 0.0112(2) 0.4698(2) 0.79929(18) 0.0458(8) Uani 1 1 d . . . . .
H25B H -0.056268 0.441776 0.767988 0.055 Uiso 1 1 calc R U . . .
C26A C 0.1905(2) 0.2312(2) 0.65368(19) 0.0487(8) Uani 1 1 d . . . . .
H26C H 0.226792 0.182740 0.650041 0.058 Uiso 1 1 calc R U . . .
H26D H 0.200887 0.257053 0.705812 0.058 Uiso 1 1 calc R U . . .
C27A C 0.0442(3) 0.0996(2) 0.58852(18) 0.0463(8) Uani 1 1 d . . . . .
C28A C -0.0637(3) 0.0749(2) 0.54055(18) 0.0455(8) Uani 1 1 d . . . . .
C29A C -0.1138(3) -0.0176(3) 0.5092(2) 0.0596(10) Uani 1 1 d . . . . .
H29B H -0.080680 -0.063567 0.520700 0.071 Uiso 1 1 calc R U . . .
C30A C -0.2112(3) -0.0437(3) 0.4615(2) 0.0723(11) Uani 1 1 d . . . . .
H30B H -0.244983 -0.107478 0.441331 0.087 Uiso 1 1 calc R U . . .
C31A C -0.2595(3) 0.0220(3) 0.4429(2) 0.0703(12) Uani 1 1 d . . . . .
H31B H -0.325640 0.003822 0.409116 0.084 Uiso 1 1 calc R U . . .
C32A C -0.2114(3) 0.1153(3) 0.4738(2) 0.0734(12) Uani 1 1 d . . . . .
H32B H -0.244660 0.160724 0.461064 0.088 Uiso 1 1 calc R U . . .
C33A C -0.1138(3) 0.1421(3) 0.5239(2) 0.0607(10) Uani 1 1 d . . . . .
H33B H -0.081905 0.205386 0.546294 0.073 Uiso 1 1 calc R U . . .
C34A C 0.4522(3) 0.3289(3) 0.5260(2) 0.0529(9) Uani 1 1 d . . . . .
C35A C 0.5595(3) 0.3862(3) 0.5668(2) 0.0527(9) Uani 1 1 d . . . . .
C36A C 0.5816(3) 0.4785(3) 0.6014(2) 0.0642(10) Uani 1 1 d . . . . .
H36B H 0.527346 0.507087 0.599698 0.077 Uiso 1 1 calc R U . . .
C37A C 0.6839(3) 0.5289(3) 0.6386(3) 0.0835(13) Uani 1 1 d . . . . .
H37B H 0.699253 0.592076 0.661187 0.100 Uiso 1 1 calc R U . . .
C38A C 0.7628(3) 0.4860(4) 0.6423(3) 0.0865(15) Uani 1 1 d . . . . .
H38B H 0.831884 0.519856 0.668142 0.104 Uiso 1 1 calc R U . . .
C39A C 0.7415(3) 0.3949(4) 0.6089(3) 0.0831(15) Uani 1 1 d . . . . .
H39B H 0.795898 0.366203 0.612329 0.100 Uiso 1 1 calc R U . . .
C40A C 0.6409(3) 0.3445(3) 0.5702(2) 0.0631(11) Uani 1 1 d . . . . .
H40B H 0.627002 0.282176 0.546062 0.076 Uiso 1 1 calc R U . . .
O1B O 0.78723(15) 0.47861(15) 0.31774(12) 0.0458(5) Uani 1 1 d . . . . .
O2B O 0.92038(15) 0.59234(15) 0.29308(12) 0.0472(6) Uani 1 1 d . . . . .
O3B O 0.97763(19) 0.4743(2) 0.24903(18) 0.0866(10) Uani 1 1 d . . . . .
O4B O 0.60610(17) 0.64969(17) 0.13721(13) 0.0577(6) Uani 1 1 d . . . . .
O5B O 0.65967(14) 0.70121(13) 0.30345(11) 0.0371(5) Uani 1 1 d . . . . .
O6B O 0.77483(16) 0.81314(16) 0.27019(14) 0.0582(7) Uani 1 1 d . . . . .
O7B O 0.70857(14) 0.64507(14) 0.43688(11) 0.0400(5) Uani 1 1 d . . . . .
O8B O 0.53211(16) 0.59291(16) 0.41224(13) 0.0571(7) Uani 1 1 d . . . . .
O9B O 0.6448(2) 0.41257(18) 0.40447(15) 0.0628(7) Uani 1 1 d . . . . .
O10B O 0.6799(2) 0.27505(19) 0.38765(16) 0.0820(9) Uani 1 1 d . . . . .
C1B C 0.8146(2) 0.5326(2) 0.26525(18) 0.0423(8) Uani 1 1 d . . . . .
H1BA H 0.811179 0.489337 0.220048 0.051 Uiso 1 1 calc R U . . .
C2B C 0.7420(2) 0.5922(2) 0.24524(17) 0.0394(7) Uani 1 1 d . . . . .
H2BA H 0.772162 0.635154 0.214909 0.047 Uiso 1 1 calc R U . . .
C3B C 0.7375(2) 0.6510(2) 0.31617(17) 0.0380(7) Uani 1 1 d . . . . .
H3BA H 0.807312 0.696247 0.339393 0.046 Uiso 1 1 calc R U . . .
C4B C 0.7066(2) 0.5887(2) 0.36879(16) 0.0378(7) Uani 1 1 d . . . . .
H4BA H 0.635010 0.545835 0.346878 0.045 Uiso 1 1 calc R U . . .
C5B C 0.7839(3) 0.5318(2) 0.38551(18) 0.0457(8) Uani 1 1 d . . . . .
H5BA H 0.854577 0.574911 0.409880 0.055 Uiso 1 1 calc R U . . .
C6B C 0.9969(2) 0.5510(3) 0.2842(2) 0.0534(9) Uani 1 1 d . . . . .
C7B C 1.1034(2) 0.6128(3) 0.32332(19) 0.0494(9) Uani 1 1 d . . . . .
C8B C 1.1859(3) 0.5740(3) 0.3248(2) 0.0642(10) Uani 1 1 d . . . . .
H8BA H 1.174311 0.512879 0.299143 0.077 Uiso 1 1 calc R U . . .
C9B C 1.2869(3) 0.6273(4) 0.3652(3) 0.0758(13) Uani 1 1 d . . . . .
H9BA H 1.343441 0.601321 0.367795 0.091 Uiso 1 1 calc R U . . .
C10B C 1.3032(3) 0.7161(3) 0.4005(2) 0.0744(12) Uani 1 1 d . . . . .
H10G H 1.371307 0.751270 0.427533 0.089 Uiso 1 1 calc R U . . .
C11B C 1.2226(3) 0.7554(3) 0.3975(2) 0.0734(12) Uani 1 1 d . . . . .
H11G H 1.235321 0.817425 0.421769 0.088 Uiso 1 1 calc R U . . .
C12B C 1.1218(3) 0.7034(3) 0.3585(2) 0.0599(10) Uani 1 1 d . . . . .
H12A H 1.066052 0.730321 0.356080 0.072 Uiso 1 1 calc R U . . .
C13B C 0.6359(2) 0.5288(2) 0.19966(17) 0.0409(7) Uani 1 1 d . . . . .
H13A H 0.647533 0.479014 0.166306 0.049 Uiso 1 1 calc R U . . .
H13B H 0.597528 0.498970 0.232770 0.049 Uiso 1 1 calc R U . . .
C14B C 0.5672(2) 0.5771(2) 0.15438(17) 0.0405(8) Uani 1 1 d . . . . .
C15B C 0.4486(2) 0.5300(2) 0.12974(19) 0.0479(8) Uani 1 1 d . . . . .
C16B C 0.4045(3) 0.5392(3) 0.1976(2) 0.0760(12) Uani 1 1 d . . . . .
H16C H 0.418925 0.605019 0.218565 0.114 Uiso 1 1 calc R U . . .
H16D H 0.329284 0.509872 0.183383 0.114 Uiso 1 1 calc R U . . .
H16E H 0.437515 0.508662 0.233697 0.114 Uiso 1 1 calc R U . . .
C17B C 0.3990(3) 0.5808(3) 0.0752(2) 0.0826(13) Uani 1 1 d . . . . .
H17C H 0.413381 0.645970 0.098048 0.124 Uiso 1 1 calc R U . . .
H17D H 0.428007 0.577310 0.032625 0.124 Uiso 1 1 calc R U . . .
H17E H 0.323646 0.551824 0.059846 0.124 Uiso 1 1 calc R U . . .
C18B C 0.4275(3) 0.4280(3) 0.0956(3) 0.111(2) Uani 1 1 d . . . . .
H18C H 0.459903 0.396637 0.131367 0.167 Uiso 1 1 calc R U . . .
H18D H 0.352312 0.398183 0.080377 0.167 Uiso 1 1 calc R U . . .
H18E H 0.456674 0.423669 0.053156 0.167 Uiso 1 1 calc R U . . .
C19B C 0.6902(2) 0.7836(2) 0.28202(18) 0.0398(7) Uani 1 1 d . . . . .
C20B C 0.6098(2) 0.8346(2) 0.27753(16) 0.0356(7) Uani 1 1 d . . . . .
C21B C 0.5230(2) 0.8086(2) 0.30636(17) 0.0416(8) Uani 1 1 d . . . . .
H21C H 0.511286 0.754458 0.326888 0.050 Uiso 1 1 calc R U . . .
C22B C 0.4541(2) 0.8623(2) 0.30478(19) 0.0477(8) Uani 1 1 d . . . . .
H22C H 0.395876 0.845412 0.324789 0.057 Uiso 1 1 calc R U . . .
C23B C 0.4710(3) 0.9410(2) 0.2737(2) 0.0530(9) Uani 1 1 d . . . . .
H23C H 0.423902 0.977435 0.272695 0.064 Uiso 1 1 calc R U . . .
C24B C 0.5548(3) 0.9666(2) 0.2445(2) 0.0573(10) Uani 1 1 d . . . . .
H24C H 0.565075 1.019947 0.223051 0.069 Uiso 1 1 calc R U . . .
C25B C 0.6248(3) 0.9139(2) 0.24661(19) 0.0496(9) Uani 1 1 d . . . . .
H25C H 0.683063 0.931873 0.226881 0.059 Uiso 1 1 calc R U . . .
C26B C 0.6141(2) 0.6404(2) 0.45268(17) 0.0390(7) Uani 1 1 d . . . . .
C27B C 0.6256(2) 0.6998(2) 0.52437(16) 0.0356(7) Uani 1 1 d . . . . .
C28B C 0.7197(2) 0.7665(2) 0.56178(18) 0.0447(8) Uani 1 1 d . . . . .
H28A H 0.777609 0.775721 0.540908 0.054 Uiso 1 1 calc R U . . .
C29B C 0.7285(3) 0.8188(3) 0.6291(2) 0.0614(10) Uani 1 1 d . . . . .
H29C H 0.791864 0.864408 0.653948 0.074 Uiso 1 1 calc R U . . .
C30B C 0.6440(3) 0.8042(3) 0.6600(2) 0.0669(11) Uani 1 1 d . . . . .
H30C H 0.650247 0.838928 0.706531 0.080 Uiso 1 1 calc R U . . .
C31B C 0.5504(3) 0.7388(3) 0.6229(2) 0.0603(10) Uani 1 1 d . . . . .
H31C H 0.492942 0.729463 0.644162 0.072 Uiso 1 1 calc R U . . .
C32B C 0.5403(2) 0.6872(2) 0.55479(18) 0.0441(8) Uani 1 1 d . . . . .
H32C H 0.475750 0.643591 0.529168 0.053 Uiso 1 1 calc R U . . .
C33B C 0.7527(3) 0.4631(3) 0.4336(2) 0.0642(11) Uani 1 1 d . . . . .
H33C H 0.795829 0.419744 0.434859 0.077 Uiso 1 1 calc R U . . .
H33D H 0.763828 0.496647 0.483894 0.077 Uiso 1 1 calc R U . . .
C34B C 0.6178(3) 0.3192(3) 0.3781(2) 0.0599(10) Uani 1 1 d . . . . .
C35B C 0.5081(3) 0.2844(3) 0.3342(2) 0.0594(10) Uani 1 1 d . . . . .
C36B C 0.4712(4) 0.1912(3) 0.2982(3) 0.0729(12) Uani 1 1 d . . . . .
H36C H 0.514428 0.151511 0.305071 0.087 Uiso 1 1 calc R U . . .
C37B C 0.3712(4) 0.1567(3) 0.2523(3) 0.0864(14) Uani 1 1 d . . . . .
H37C H 0.347308 0.094100 0.226924 0.104 Uiso 1 1 calc R U . . .
C38B C 0.3069(4) 0.2134(4) 0.2438(3) 0.0968(16) Uani 1 1 d . . . . .
H38C H 0.238260 0.189078 0.213582 0.116 Uiso 1 1 calc R U . . .
C39B C 0.3417(4) 0.3050(4) 0.2790(3) 0.0966(17) Uani 1 1 d . . . . .
H39C H 0.297478 0.343829 0.271814 0.116 Uiso 1 1 calc R U . . .
C40B C 0.4425(3) 0.3415(3) 0.3254(3) 0.0757(13) Uani 1 1 d . . . . .
H40C H 0.465645 0.404217 0.350496 0.091 Uiso 1 1 calc R U . . .
O1C O 0.25858(15) 0.73922(14) 0.04558(11) 0.0398(5) Uani 1 1 d . . . . .
O2C O 0.40017(14) 0.85253(14) 0.02834(11) 0.0422(5) Uani 1 1 d . . . . .
O3C O 0.44864(16) 0.73753(16) -0.03130(13) 0.0528(6) Uani 1 1 d . . . . .
O4C O 0.09817(18) 0.94357(18) -0.11008(14) 0.0635(7) Uani 1 1 d . . . . .
O5C O 0.15937(14) 0.97947(13) 0.05469(11) 0.0383(5) Uani 1 1 d . . . . .
O6C O 0.29236(18) 1.09612(18) 0.04604(19) 0.0847(10) Uani 1 1 d . . . . .
O7C O 0.19296(14) 0.89801(14) 0.17973(11) 0.0366(5) Uani 1 1 d . . . . .
O8C O 0.01609(16) 0.86264(17) 0.14784(13) 0.0566(7) Uani 1 1 d . . . . .
O9C O 0.11051(16) 0.67458(15) 0.13564(13) 0.0505(6) Uani 1 1 d . . . . .
O10C O 0.1186(2) 0.52942(17) 0.09838(16) 0.0702(7) Uani 1 1 d . . . . .
C1C C 0.2918(2) 0.7992(2) -0.00161(17) 0.0400(8) Uani 1 1 d . . . . .
H1CA H 0.285302 0.760235 -0.049683 0.048 Uiso 1 1 calc R U . . .
C2C C 0.2266(2) 0.8669(2) -0.01408(16) 0.0379(7) Uani 1 1 d . . . . .
H2CA H 0.259677 0.912718 -0.041393 0.046 Uiso 1 1 calc R U . . .
C3C C 0.2274(2) 0.9199(2) 0.06133(16) 0.0340(7) Uani 1 1 d . . . . .
H3CA H 0.299971 0.958378 0.086632 0.041 Uiso 1 1 calc R U . . .
C4C C 0.1889(2) 0.8510(2) 0.10715(16) 0.0334(7) Uani 1 1 d . . . . .
H4CA H 0.115844 0.813259 0.082478 0.040 Uiso 1 1 calc R U . . .
C5C C 0.2592(2) 0.7862(2) 0.11681(16) 0.0377(7) Uani 1 1 d . . . . .
H5CA H 0.331824 0.824170 0.142467 0.045 Uiso 1 1 calc R U . . .
C6C C 0.4724(2) 0.8131(2) 0.00888(17) 0.0392(7) Uani 1 1 d . . . . .
C7C C 0.5810(2) 0.8720(2) 0.04300(16) 0.0376(7) Uani 1 1 d . . . . .
C8C C 0.6058(2) 0.9670(2) 0.06894(18) 0.0447(8) Uani 1 1 d . . . . .
H8CA H 0.552534 0.997061 0.064133 0.054 Uiso 1 1 calc R U . . .
C9C C 0.7084(3) 1.0180(3) 0.1019(2) 0.0565(10) Uani 1 1 d . . . . .
H9CA H 0.725365 1.083000 0.118807 0.068 Uiso 1 1 calc R U . . .
C10C C 0.7861(3) 0.9740(3) 0.1102(2) 0.0587(10) Uani 1 1 d . . . . .
H10H H 0.855681 1.008737 0.134023 0.070 Uiso 1 1 calc R U . . .
C11C C 0.7627(3) 0.8794(3) 0.0840(2) 0.0584(10) Uani 1 1 d . . . . .
H11H H 0.816229 0.849650 0.089158 0.070 Uiso 1 1 calc R U . . .
C12C C 0.6602(2) 0.8285(2) 0.05004(19) 0.0493(8) Uani 1 1 d . . . . .
H12B H 0.643937 0.763952 0.031573 0.059 Uiso 1 1 calc R U . . .
C13C C 0.1169(2) 0.8109(2) -0.06136(17) 0.0439(8) Uani 1 1 d . . . . .
H13C H 0.124238 0.761843 -0.097761 0.053 Uiso 1 1 calc R U . . .
H13D H 0.076693 0.779753 -0.029688 0.053 Uiso 1 1 calc R U . . .
C14C C 0.0550(2) 0.8670(2) -0.10101(17) 0.0428(8) Uani 1 1 d . . . . .
C15C C -0.0633(2) 0.8233(2) -0.13231(18) 0.0482(8) Uani 1 1 d . . . . .
C16C C -0.1070(3) 0.8895(3) -0.1736(3) 0.0865(14) Uani 1 1 d . . . . .
H16F H -0.093838 0.948523 -0.140393 0.130 Uiso 1 1 calc R U . . .
H16G H -0.073138 0.900391 -0.213244 0.130 Uiso 1 1 calc R U . . .
H16H H -0.181999 0.862312 -0.193843 0.130 Uiso 1 1 calc R U . . .
C17C C -0.0836(3) 0.7312(3) -0.1839(3) 0.0888(15) Uani 1 1 d . . . . .
H17F H -0.055355 0.688752 -0.157099 0.133 Uiso 1 1 calc R U . . .
H17G H -0.158583 0.703893 -0.204101 0.133 Uiso 1 1 calc R U . . .
H17H H -0.049722 0.741972 -0.223502 0.133 Uiso 1 1 calc R U . . .
C18C C -0.1148(3) 0.8083(4) -0.0689(2) 0.0902(15) Uani 1 1 d . . . . .
H18F H -0.086851 0.765711 -0.042164 0.135 Uiso 1 1 calc R U . . .
H18G H -0.100171 0.867931 -0.036039 0.135 Uiso 1 1 calc R U . . .
H18H H -0.190111 0.781885 -0.088188 0.135 Uiso 1 1 calc R U . . .
C19C C 0.2027(2) 1.0677(2) 0.0488(2) 0.0486(9) Uani 1 1 d . . . . .
C20C C 0.1283(2) 1.1252(2) 0.04498(19) 0.0454(8) Uani 1 1 d . . . . .
C21C C 0.1677(3) 1.2191(3) 0.0466(3) 0.0926(17) Uani 1 1 d . . . . .
H21D H 0.238978 1.244221 0.048067 0.111 Uiso 1 1 calc R U . . .
C22C C 0.1030(4) 1.2769(3) 0.0459(4) 0.111(2) Uani 1 1 d . . . . .
H22D H 0.130630 1.341495 0.048434 0.134 Uiso 1 1 calc R U . . .
C23C C -0.0006(3) 1.2402(3) 0.0417(3) 0.0740(13) Uani 1 1 d . . . . .
H23D H -0.044614 1.279529 0.041323 0.089 Uiso 1 1 calc R U . . .
C24C C -0.0405(3) 1.1475(3) 0.0381(2) 0.0575(10) Uani 1 1 d . . . . .
H24D H -0.112718 1.122388 0.033762 0.069 Uiso 1 1 calc R U . . .
C25C C 0.0237(2) 1.0893(2) 0.04082(18) 0.0447(8) Uani 1 1 d . . . . .
H25D H -0.004330 1.025093 0.039783 0.054 Uiso 1 1 calc R U . . .
C26C C 0.0976(2) 0.8939(2) 0.19413(18) 0.0401(8) Uani 1 1 d . . . . .
C27C C 0.1073(2) 0.9304(2) 0.27232(17) 0.0384(7) Uani 1 1 d . . . . .
C28C C 0.1992(2) 0.9887(2) 0.31940(18) 0.0468(8) Uani 1 1 d . . . . .
H28B H 0.260169 1.006191 0.302436 0.056 Uiso 1 1 calc R U . . .
C29C C 0.2014(3) 1.0212(3) 0.3915(2) 0.0617(10) Uani 1 1 d . . . . .
H29D H 0.262934 1.063358 0.422967 0.074 Uiso 1 1 calc R U . . .
C30C C 0.1130(3) 0.9916(3) 0.4174(2) 0.0739(12) Uani 1 1 d . . . . .
H30D H 0.115165 1.011621 0.466976 0.089 Uiso 1 1 calc R U . . .
C31C C 0.0223(4) 0.9330(3) 0.3703(3) 0.0807(13) Uani 1 1 d . . . . .
H31D H -0.037753 0.912784 0.387838 0.097 Uiso 1 1 calc R U . . .
C32C C 0.0183(3) 0.9035(2) 0.2977(2) 0.0594(10) Uani 1 1 d . . . . .
H32D H -0.044880 0.865077 0.265433 0.071 Uiso 1 1 calc R U . . .
C33C C 0.2226(2) 0.7118(2) 0.15961(19) 0.0476(8) Uani 1 1 d . . . . .
H33E H 0.255361 0.661484 0.151692 0.057 Uiso 1 1 calc R U . . .
H33F H 0.243398 0.739044 0.212268 0.057 Uiso 1 1 calc R U . . .
C34C C 0.0677(3) 0.5838(2) 0.10364(19) 0.0473(8) Uani 1 1 d . . . . .
C35C C -0.0479(2) 0.5623(2) 0.07483(18) 0.0437(8) Uani 1 1 d . . . . .
C36C C -0.1018(3) 0.4753(2) 0.0307(2) 0.0629(10) Uani 1 1 d . . . . .
H36D H -0.065414 0.431473 0.020712 0.075 Uiso 1 1 calc R U . . .
C37C C -0.2086(4) 0.4528(3) 0.0015(2) 0.0745(12) Uani 1 1 d . . . . .
H37D H -0.245056 0.393683 -0.028362 0.089 Uiso 1 1 calc R U . . .
C38C C -0.2615(3) 0.5166(3) 0.0160(2) 0.0717(12) Uani 1 1 d . . . . .
H38D H -0.334430 0.501027 -0.003838 0.086 Uiso 1 1 calc R U . . .
C39C C -0.2086(3) 0.6040(3) 0.0597(2) 0.0657(11) Uani 1 1 d . . . . .
H39D H -0.245073 0.647785 0.069358 0.079 Uiso 1 1 calc R U . . .
C40C C -0.1013(3) 0.6261(2) 0.0891(2) 0.0539(9) Uani 1 1 d . . . . .
H40D H -0.064854 0.685134 0.118930 0.065 Uiso 1 1 calc R U . . .

loop_
_atom_site_aniso_label
_atom_site_aniso_U_11
_atom_site_aniso_U_22
_atom_site_aniso_U_33
_atom_site_aniso_U_23
_atom_site_aniso_U_13
_atom_site_aniso_U_12
O1 0.0377(12) 0.0391(12) 0.0441(13) -0.0012(10) 0.0115(10) 0.0140(9)
O2 0.0567(16) 0.106(2) 0.0492(15) 0.0069(15) 0.0149(13) 0.0250(15)
O3 0.0313(11) 0.0487(13) 0.0452(13) 0.0015(10) 0.0121(10) 0.0142(10)
O4 0.0451(13) 0.0600(15) 0.0554(15) 0.0000(13) 0.0163(11) 0.0238(11)
O5 0.0320(11) 0.0353(12) 0.0564(14) 0.0057(10) 0.0138(10) 0.0125(9)
O6 0.0434(14) 0.0547(15) 0.101(2) 0.0253(14) 0.0388(14) 0.0143(11)
O7 0.0293(11) 0.0492(13) 0.0336(12) -0.0026(10) 0.0091(9) 0.0090(9)
O8 0.0292(12) 0.0882(18) 0.0497(15) -0.0081(13) 0.0068(11) 0.0114(12)
O9 0.0453(14) 0.0388(14) 0.0763(17) 0.0116(12) 0.0215(12) 0.0149(11)
O10 0.091(2) 0.0483(16) 0.093(2) 0.0095(15) 0.0295(17) 0.0304(15)
C1 0.0315(16) 0.049(2) 0.0387(18) 0.0002(16) 0.0099(14) 0.0120(14)
C2 0.0326(16) 0.0504(19) 0.0396(19) 0.0055(15) 0.0119(14) 0.0143(14)
C3 0.0303(16) 0.0383(17) 0.0459(19) 0.0053(15) 0.0126(14) 0.0146(13)
C4 0.0287(15) 0.0407(17) 0.0339(17) -0.0027(14) 0.0077(13) 0.0107(13)
C5 0.0316(16) 0.0444(18) 0.0377(18) 0.0033(15) 0.0083(13) 0.0141(14)
C6 0.0375(18) 0.065(2) 0.0400(19) 0.0066(17) 0.0084(14) 0.0214(16)
C7 0.043(2) 0.068(2) 0.044(2) 0.0076(18) 0.0069(16) 0.0292(18)
C8 0.053(2) 0.069(3) 0.056(2) 0.001(2) -0.0044(18) 0.0242(19)
C9 0.045(2) 0.121(4) 0.054(2) 0.008(2) 0.0046(18) 0.023(2)
C10 0.106(4) 0.074(3) 0.131(5) 0.016(3) -0.023(3) 0.013(3)
C11 0.065(3) 0.132(4) 0.054(3) -0.021(3) -0.003(2) 0.047(3)
C12 0.0403(19) 0.0386(19) 0.049(2) 0.0114(15) 0.0147(15) 0.0092(15)
C13 0.0353(17) 0.0351(18) 0.057(2) 0.0079(16) 0.0110(15) 0.0094(14)
C14 0.051(2) 0.041(2) 0.094(3) 0.020(2) 0.023(2) 0.0132(17)
C15 0.060(2) 0.039(2) 0.114(4) 0.013(2) 0.018(2) 0.0178(19)
C16 0.063(3) 0.055(3) 0.115(4) 0.016(2) 0.023(2) 0.035(2)
C17 0.052(2) 0.054(2) 0.143(4) 0.023(3) 0.044(3) 0.0275(19)
C18 0.040(2) 0.043(2) 0.104(3) 0.014(2) 0.022(2) 0.0129(16)
C19 0.0277(16) 0.0413(18) 0.048(2) 0.0043(15) 0.0141(15) 0.0082(14)
C20 0.0337(16) 0.0335(16) 0.0392(18) 0.0044(14) 0.0142(14) 0.0116(13)
C21 0.0397(18) 0.052(2) 0.051(2) 0.0078(17) 0.0172(16) 0.0104(15)
C22 0.059(2) 0.079(3) 0.060(3) 0.015(2) 0.034(2) 0.026(2)
C23 0.073(3) 0.075(3) 0.042(2) 0.0087(19) 0.019(2) 0.035(2)
C24 0.048(2) 0.053(2) 0.045(2) 0.0012(17) 0.0035(16) 0.0211(16)
C25 0.0357(17) 0.0412(18) 0.045(2) 0.0062(15) 0.0125(14) 0.0159(14)
C26 0.049(2) 0.051(2) 0.057(2) 0.0150(18) 0.0164(17) 0.0213(17)
C27 0.069(2) 0.041(2) 0.048(2) 0.0156(17) 0.0270(18) 0.0169(19)
C28 0.067(2) 0.046(2) 0.044(2) 0.0164(17) 0.0225(18) 0.0046(19)
C29 0.050(2) 0.069(3) 0.076(3) 0.008(2) 0.026(2) 0.006(2)
C30 0.059(3) 0.110(4) 0.085(3) 0.006(3) 0.023(2) 0.009(3)
C31 0.061(3) 0.133(5) 0.066(3) 0.024(3) 0.010(2) -0.018(3)
C32 0.102(4) 0.077(3) 0.074(3) 0.027(3) -0.004(3) -0.023(3)
C33 0.095(3) 0.055(3) 0.060(3) 0.021(2) 0.007(2) 0.000(2)
C34 0.0397(18) 0.047(2) 0.0423(19) 0.0170(17) 0.0191(15) 0.0200(15)
C35 0.0353(17) 0.048(2) 0.0459(19) 0.0220(16) 0.0140(15) 0.0127(15)
C36 0.046(2) 0.050(2) 0.081(3) 0.013(2) 0.0081(19) 0.0109(17)
C37 0.056(3) 0.061(3) 0.103(4) 0.007(2) -0.004(2) 0.000(2)
C38 0.040(2) 0.080(3) 0.107(4) 0.042(3) -0.004(2) 0.002(2)
C39 0.040(2) 0.074(3) 0.099(3) 0.042(3) 0.011(2) 0.023(2)
C40 0.0398(19) 0.059(2) 0.073(3) 0.026(2) 0.0179(18) 0.0214(17)
O1A 0.0435(13) 0.0507(13) 0.0485(14) 0.0052(11) 0.0154(10) 0.0183(10)
O2A 0.0388(12) 0.0662(15) 0.0556(15) 0.0179(12) 0.0205(11) 0.0260(11)
O3A 0.0616(17) 0.081(2) 0.085(2) 0.0037(17) 0.0239(15) 0.0386(15)
O4A 0.0759(19) 0.139(3) 0.0505(17) 0.0226(17) 0.0270(15) 0.0542(18)
O5A 0.0344(12) 0.0462(14) 0.0612(15) 0.0133(11) 0.0135(10) 0.0164(10)
O6A 0.0525(16) 0.0611(16) 0.119(2) 0.0270(16) 0.0436(16) 0.0181(13)
O7A 0.0268(11) 0.0496(13) 0.0370(12) -0.0008(10) 0.0061(9) 0.0098(9)
O8A 0.0272(12) 0.0967(19) 0.0482(15) -0.0156(14) 0.0017(11) 0.0146(12)
O9A 0.0397(13) 0.0423(14) 0.0760(17) 0.0094(12) 0.0183(12) 0.0133(10)
O10A 0.0723(17) 0.0545(15) 0.0550(16) 0.0065(12) 0.0106(13) 0.0342(14)
C1A 0.0365(18) 0.064(2) 0.043(2) 0.0077(18) 0.0127(15) 0.0211(16)
C2A 0.0402(18) 0.072(2) 0.042(2) 0.0208(17) 0.0183(15) 0.0268(17)
C3A 0.0305(16) 0.0471(19) 0.050(2) 0.0113(16) 0.0100(14) 0.0167(14)
C4A 0.0321(16) 0.0456(18) 0.0328(17) 0.0019(15) 0.0086(13) 0.0133(14)
C5A 0.0341(17) 0.051(2) 0.0397(19) 0.0034(16) 0.0103(14) 0.0137(14)
C6A 0.0452(19) 0.078(3) 0.040(2) 0.0046(18) 0.0091(15) 0.0303(18)
C7A 0.061(2) 0.095(3) 0.039(2) 0.013(2) 0.0156(18) 0.056(2)
C8A 0.071(3) 0.086(3) 0.045(2) -0.001(2) 0.0032(19) 0.051(2)
C9A 0.125(4) 0.091(3) 0.080(3) 0.003(3) 0.007(3) 0.067(3)
C10A 0.061(2) 0.091(3) 0.055(2) 0.003(2) 0.0024(19) 0.040(2)
C11A 0.098(3) 0.131(4) 0.043(2) -0.001(2) 0.009(2) 0.071(3)
C12A 0.0412(19) 0.052(2) 0.051(2) 0.0163(17) 0.0171(16) 0.0128(16)
C13A 0.0461(19) 0.049(2) 0.049(2) 0.0169(16) 0.0132(16) 0.0172(16)
C14A 0.060(2) 0.059(2) 0.081(3) 0.034(2) 0.029(2) 0.022(2)
C15A 0.076(3) 0.052(2) 0.099(3) 0.031(2) 0.020(2) 0.027(2)
C16A 0.060(3) 0.065(3) 0.099(3) 0.025(2) 0.011(2) 0.035(2)
C17A 0.044(2) 0.067(3) 0.107(3) 0.022(2) 0.015(2) 0.025(2)
C18A 0.0390(19) 0.053(2) 0.072(3) 0.0153(19) 0.0072(17) 0.0146(16)
C19A 0.0278(16) 0.0450(19) 0.0403(19) 0.0039(15) 0.0067(14) 0.0128(14)
C20A 0.0315(16) 0.0338(16) 0.0381(18) 0.0036(14) 0.0062(13) 0.0090(13)
C21A 0.0375(18) 0.0437(19) 0.044(2) 0.0014(16) 0.0041(15) 0.0107(14)
C22A 0.054(2) 0.057(2) 0.045(2) -0.0064(18) -0.0033(17) 0.0096(18)
C23A 0.080(3) 0.070(3) 0.044(2) -0.007(2) 0.016(2) 0.014(2)
C24A 0.063(2) 0.066(2) 0.056(3) -0.001(2) 0.030(2) 0.013(2)
C25A 0.0361(18) 0.051(2) 0.045(2) 0.0008(16) 0.0113(15) 0.0071(15)
C26A 0.0403(19) 0.055(2) 0.055(2) 0.0151(18) 0.0141(16) 0.0166(16)
C27A 0.054(2) 0.052(2) 0.041(2) 0.0130(17) 0.0252(16) 0.0182(18)
C28A 0.051(2) 0.052(2) 0.0408(19) 0.0113(16) 0.0219(16) 0.0165(17)
C29A 0.070(3) 0.057(2) 0.047(2) 0.0105(19) 0.0106(19) 0.014(2)
C30A 0.074(3) 0.073(3) 0.057(3) 0.005(2) 0.009(2) 0.009(2)
C31A 0.053(2) 0.096(3) 0.054(2) 0.009(2) 0.0117(19) 0.010(2)
C32A 0.053(2) 0.100(3) 0.084(3) 0.035(3) 0.025(2) 0.037(2)
C33A 0.050(2) 0.064(2) 0.076(3) 0.018(2) 0.022(2) 0.0235(19)
C34A 0.046(2) 0.074(3) 0.055(2) 0.026(2) 0.0242(18) 0.031(2)
C35A 0.0406(19) 0.076(3) 0.061(2) 0.045(2) 0.0219(17) 0.0281(18)
C36A 0.046(2) 0.074(3) 0.079(3) 0.036(2) 0.012(2) 0.022(2)
C37A 0.064(3) 0.085(3) 0.095(4) 0.036(3) 0.006(2) 0.012(2)
C38A 0.046(3) 0.119(4) 0.094(4) 0.063(3) 0.004(2) 0.013(3)
C39A 0.046(2) 0.140(5) 0.096(4) 0.078(4) 0.031(2) 0.045(3)
C40A 0.049(2) 0.097(3) 0.069(3) 0.048(2) 0.0281(19) 0.038(2)
O1B 0.0458(13) 0.0536(13) 0.0438(13) 0.0058(11) 0.0091(10) 0.0282(11)
O2B 0.0321(12) 0.0594(14) 0.0515(14) 0.0015(11) 0.0073(10) 0.0233(10)
O3B 0.0475(16) 0.086(2) 0.118(3) -0.0252(19) 0.0122(15) 0.0347(15)
O4B 0.0458(13) 0.0651(16) 0.0650(17) 0.0293(14) 0.0095(12) 0.0159(12)
O5B 0.0290(11) 0.0394(12) 0.0483(13) 0.0112(10) 0.0132(9) 0.0153(9)
O6B 0.0353(13) 0.0575(15) 0.0891(19) 0.0220(13) 0.0273(13) 0.0127(11)
O7B 0.0327(11) 0.0500(13) 0.0365(12) 0.0012(10) 0.0075(9) 0.0150(10)
O8B 0.0330(13) 0.0694(16) 0.0575(15) -0.0131(13) 0.0034(11) 0.0143(11)
O9B 0.0737(18) 0.0633(17) 0.0768(18) 0.0313(14) 0.0388(15) 0.0394(14)
O10B 0.102(2) 0.0738(19) 0.089(2) 0.0176(16) 0.0215(17) 0.0603(18)
C1B 0.0305(16) 0.057(2) 0.0405(19) 0.0024(16) 0.0046(14) 0.0212(15)
C2B 0.0311(16) 0.0509(19) 0.0402(18) 0.0082(15) 0.0102(14) 0.0183(14)
C3B 0.0281(15) 0.0462(18) 0.0415(19) 0.0047(15) 0.0076(13) 0.0170(14)
C4B 0.0351(16) 0.0442(18) 0.0352(18) 0.0031(15) 0.0073(13) 0.0171(14)
C5B 0.0474(19) 0.055(2) 0.0390(19) 0.0047(16) 0.0045(15) 0.0298(16)
C6B 0.039(2) 0.071(3) 0.058(2) 0.008(2) 0.0121(17) 0.0323(18)
C7B 0.0379(18) 0.069(2) 0.052(2) 0.0235(19) 0.0147(16) 0.0259(17)
C8B 0.040(2) 0.080(3) 0.082(3) 0.023(2) 0.0182(19) 0.0286(19)
C9B 0.037(2) 0.110(4) 0.097(3) 0.051(3) 0.020(2) 0.033(2)
C10B 0.039(2) 0.094(3) 0.085(3) 0.034(3) 0.010(2) 0.007(2)
C11B 0.051(2) 0.074(3) 0.089(3) 0.018(2) 0.015(2) 0.008(2)
C12B 0.043(2) 0.067(3) 0.072(3) 0.022(2) 0.0132(18) 0.0183(18)
C13B 0.0380(17) 0.0482(19) 0.0394(18) 0.0075(15) 0.0072(14) 0.0200(15)
C14B 0.0369(17) 0.051(2) 0.0360(18) 0.0055(16) 0.0074(14) 0.0197(15)
C15B 0.0349(17) 0.054(2) 0.054(2) 0.0106(17) 0.0017(15) 0.0187(15)
C16B 0.041(2) 0.105(3) 0.088(3) 0.036(3) 0.022(2) 0.018(2)
C17B 0.044(2) 0.127(4) 0.085(3) 0.046(3) 0.004(2) 0.037(2)
C18B 0.057(3) 0.072(3) 0.159(5) -0.033(3) -0.028(3) 0.014(2)
C19B 0.0335(17) 0.0411(19) 0.0448(19) 0.0076(15) 0.0102(14) 0.0108(14)
C20B 0.0325(16) 0.0361(17) 0.0359(17) 0.0017(14) 0.0070(13) 0.0099(13)
C21B 0.0335(17) 0.0411(18) 0.048(2) 0.0056(15) 0.0090(14) 0.0099(14)
C22B 0.0358(18) 0.047(2) 0.061(2) 0.0033(18) 0.0138(16) 0.0156(15)
C23B 0.051(2) 0.054(2) 0.058(2) 0.0037(18) 0.0071(18) 0.0310(17)
C24B 0.074(3) 0.053(2) 0.061(2) 0.0230(19) 0.024(2) 0.033(2)
C25B 0.054(2) 0.051(2) 0.052(2) 0.0159(18) 0.0213(17) 0.0209(17)
C26B 0.0307(17) 0.0430(19) 0.045(2) 0.0089(16) 0.0073(15) 0.0156(14)
C27B 0.0367(17) 0.0375(17) 0.0362(18) 0.0097(14) 0.0077(14) 0.0168(14)
C28B 0.0395(18) 0.0461(19) 0.047(2) 0.0026(17) 0.0120(15) 0.0114(15)
C29B 0.047(2) 0.063(2) 0.059(3) -0.011(2) 0.0000(18) 0.0105(18)
C30B 0.068(3) 0.083(3) 0.047(2) -0.009(2) 0.009(2) 0.033(2)
C31B 0.057(2) 0.079(3) 0.054(2) 0.013(2) 0.0240(19) 0.028(2)
C32B 0.0380(18) 0.0468(19) 0.050(2) 0.0082(16) 0.0139(15) 0.0149(15)
C33B 0.089(3) 0.072(3) 0.052(2) 0.023(2) 0.018(2) 0.052(2)
C34B 0.100(3) 0.054(2) 0.058(2) 0.030(2) 0.046(2) 0.049(2)
C35B 0.068(3) 0.067(3) 0.072(3) 0.037(2) 0.044(2) 0.037(2)
C36B 0.094(3) 0.066(3) 0.088(3) 0.040(3) 0.049(3) 0.039(2)
C37B 0.083(3) 0.078(3) 0.105(4) 0.037(3) 0.038(3) 0.013(3)
C38B 0.065(3) 0.101(4) 0.144(5) 0.063(4) 0.048(3) 0.021(3)
C39B 0.063(3) 0.105(4) 0.162(5) 0.069(4) 0.064(3) 0.043(3)
C40B 0.075(3) 0.075(3) 0.110(4) 0.043(3) 0.057(3) 0.040(2)
O1C 0.0357(11) 0.0430(12) 0.0389(12) -0.0010(10) 0.0039(9) 0.0172(9)
O2C 0.0281(11) 0.0514(13) 0.0458(13) -0.0023(10) 0.0072(9) 0.0170(10)
O3C 0.0480(14) 0.0564(15) 0.0559(15) -0.0044(13) 0.0167(11) 0.0234(12)
O4C 0.0497(14) 0.0687(18) 0.0718(18) 0.0329(15) 0.0038(12) 0.0157(13)
O5C 0.0253(10) 0.0363(12) 0.0544(14) 0.0086(10) 0.0101(9) 0.0109(9)
O6C 0.0361(14) 0.0606(16) 0.171(3) 0.0417(18) 0.0398(17) 0.0162(12)
O7C 0.0256(10) 0.0469(12) 0.0359(12) 0.0022(10) 0.0084(9) 0.0107(9)
O8C 0.0274(12) 0.0737(17) 0.0591(16) -0.0109(13) 0.0062(11) 0.0140(11)
O9C 0.0395(12) 0.0409(14) 0.0736(17) 0.0119(12) 0.0156(11) 0.0146(10)
O10C 0.0724(17) 0.0546(16) 0.090(2) 0.0102(15) 0.0191(15) 0.0325(14)
C1C 0.0308(16) 0.051(2) 0.0344(17) -0.0013(15) 0.0017(13) 0.0151(14)
C2C 0.0313(16) 0.0485(19) 0.0344(17) 0.0055(15) 0.0062(13) 0.0152(14)
C3C 0.0231(14) 0.0381(17) 0.0414(18) 0.0049(14) 0.0054(13) 0.0136(13)
C4C 0.0241(14) 0.0372(17) 0.0349(17) -0.0022(14) 0.0027(12) 0.0101(12)
C5C 0.0284(15) 0.0441(18) 0.0382(18) 0.0005(15) 0.0025(13) 0.0150(13)
C6C 0.0386(17) 0.052(2) 0.0372(18) 0.0127(16) 0.0155(14) 0.0237(15)
C7C 0.0343(17) 0.050(2) 0.0378(18) 0.0157(15) 0.0169(14) 0.0185(15)
C8C 0.0443(19) 0.047(2) 0.052(2) 0.0189(17) 0.0181(16) 0.0184(16)
C9C 0.046(2) 0.051(2) 0.072(3) 0.0230(19) 0.0180(19) 0.0061(17)
C10C 0.0344(19) 0.073(3) 0.069(3) 0.029(2) 0.0148(17) 0.0063(18)
C11C 0.0354(19) 0.075(3) 0.079(3) 0.030(2) 0.0222(18) 0.0258(18)
C12C 0.0415(19) 0.055(2) 0.061(2) 0.0162(18) 0.0197(16) 0.0217(16)
C13C 0.0391(17) 0.054(2) 0.0368(18) 0.0061(16) 0.0044(14) 0.0169(15)
C14C 0.0367(17) 0.058(2) 0.0363(18) 0.0099(17) 0.0082(14) 0.0181(16)
C15C 0.0336(17) 0.069(2) 0.042(2) 0.0106(18) 0.0032(15) 0.0200(16)
C16C 0.053(2) 0.101(3) 0.101(4) 0.029(3) -0.008(2) 0.032(2)
C17C 0.049(2) 0.088(3) 0.103(4) -0.017(3) -0.008(2) 0.014(2)
C18C 0.044(2) 0.143(4) 0.078(3) 0.029(3) 0.019(2) 0.010(2)
C19C 0.0305(17) 0.046(2) 0.074(3) 0.0190(18) 0.0155(16) 0.0130(15)
C20C 0.0385(18) 0.0404(19) 0.064(2) 0.0163(17) 0.0194(16) 0.0145(15)
C21C 0.053(2) 0.057(3) 0.193(6) 0.060(3) 0.052(3) 0.025(2)
C22C 0.082(3) 0.060(3) 0.233(7) 0.074(4) 0.075(4) 0.039(3)
C23C 0.066(3) 0.072(3) 0.118(4) 0.050(3) 0.045(3) 0.046(2)
C24C 0.046(2) 0.061(2) 0.075(3) 0.021(2) 0.0206(18) 0.0237(18)
C25C 0.0358(17) 0.0418(18) 0.058(2) 0.0067(16) 0.0132(15) 0.0143(14)
C26C 0.0261(16) 0.0449(19) 0.052(2) 0.0089(16) 0.0124(15) 0.0131(14)
C27C 0.0341(17) 0.0435(18) 0.0455(19) 0.0112(15) 0.0156(14) 0.0192(14)
C28C 0.0379(18) 0.065(2) 0.043(2) 0.0093(17) 0.0130(15) 0.0223(16)
C29C 0.058(2) 0.088(3) 0.045(2) 0.007(2) 0.0089(18) 0.037(2)
C30C 0.082(3) 0.116(4) 0.049(2) 0.022(2) 0.030(2) 0.061(3)
C31C 0.073(3) 0.110(4) 0.082(3) 0.031(3) 0.051(3) 0.035(3)
C32C 0.046(2) 0.062(2) 0.074(3) 0.010(2) 0.0308(19) 0.0113(18)
C33C 0.0373(18) 0.053(2) 0.055(2) 0.0129(17) 0.0072(15) 0.0198(15)
C34C 0.058(2) 0.043(2) 0.048(2) 0.0185(17) 0.0194(17) 0.0182(18)
C35C 0.048(2) 0.0411(19) 0.0436(19) 0.0154(16) 0.0156(16) 0.0076(16)
C36C 0.076(3) 0.043(2) 0.065(3) 0.0147(19) 0.016(2) 0.009(2)
C37C 0.086(3) 0.050(2) 0.067(3) 0.011(2) 0.006(2) -0.007(2)
C38C 0.054(2) 0.081(3) 0.061(3) 0.019(2) 0.005(2) -0.008(2)
C39C 0.044(2) 0.079(3) 0.069(3) 0.008(2) 0.0138(19) 0.014(2)
C40C 0.043(2) 0.054(2) 0.061(2) 0.0033(18) 0.0181(17) 0.0076(17)

loop_
_atom_type_symbol
_atom_type_description
_atom_type_scat_dispersion_real
_atom_type_scat_dispersion_imag
_atom_type_scat_source
C C 0.0033 0.0016 'International Tables Vol C Tables 4.2.6.8 and 6.1.1.4'
H H 0.0000 0.0000 'International Tables Vol C Tables 4.2.6.8 and 6.1.1.4'
O O 0.0106 0.0060 'International Tables Vol C Tables 4.2.6.8 and 6.1.1.4'

loop_
_geom_angle_atom_site_label_1
_geom_angle_atom_site_label_2
_geom_angle_atom_site_label_3
_geom_angle
_geom_angle_site_symmetry_1
_geom_angle_site_symmetry_3
_geom_angle_publ_flag
C1 O1 C5 114.3(2) . . ?
C34 O3 C1 116.3(2) . . ?
C12 O5 C3 117.3(2) . . ?
C19 O7 C4 116.8(2) . . ?
C27 O9 C26 118.7(3) . . ?
O1 C1 O3 109.9(2) . . ?
O1 C1 C2 112.6(2) . . ?
O3 C1 C2 107.1(2) . . ?
O1 C1 H1A 109.1 . . ?
O3 C1 H1A 109.1 . . ?
C2 C1 H1A 109.1 . . ?
C3 C2 C1 108.3(2) . . ?
C3 C2 C6 111.5(2) . . ?
C1 C2 C6 109.7(3) . . ?
C3 C2 H2A 109.1 . . ?
C1 C2 H2A 109.1 . . ?
C6 C2 H2A 109.1 . . ?
O5 C3 C4 106.4(2) . . ?
O5 C3 C2 111.7(2) . . ?
C4 C3 C2 110.0(2) . . ?
O5 C3 H3A 109.6 . . ?
C4 C3 H3A 109.6 . . ?
C2 C3 H3A 109.6 . . ?
O7 C4 C3 110.6(2) . . ?
O7 C4 C5 107.1(2) . . ?
C3 C4 C5 110.4(2) . . ?
O7 C4 H4A 109.6 . . ?
C3 C4 H4A 109.6 . . ?
C5 C4 H4A 109.6 . . ?
O1 C5 C26 108.0(2) . . ?
O1 C5 C4 109.0(2) . . ?
C26 C5 C4 113.0(2) . . ?
O1 C5 H5A 108.9 . . ?
C26 C5 H5A 108.9 . . ?
C4 C5 H5A 108.9 . . ?
C7 C6 C2 114.0(3) . . ?
C7 C6 H6A 108.7 . . ?
C2 C6 H6A 108.7 . . ?
C7 C6 H6B 108.7 . . ?
C2 C6 H6B 108.7 . . ?
H6A C6 H6B 107.6 . . ?
O2 C7 C6 120.1(3) . . ?
O2 C7 C8 121.8(3) . . ?
C6 C7 C8 118.0(3) . . ?
C9 C8 C11 110.7(3) . . ?
C9 C8 C7 111.1(3) . . ?
C11 C8 C7 108.9(3) . . ?
C9 C8 C10 110.3(4) . . ?
C11 C8 C10 109.4(4) . . ?
C7 C8 C10 106.4(3) . . ?
C8 C9 H9A 109.5 . . ?
C8 C9 H9B 109.5 . . ?
H9A C9 H9B 109.5 . . ?
C8 C9 H9C 109.5 . . ?
H9A C9 H9C 109.5 . . ?
H9B C9 H9C 109.5 . . ?
C8 C10 H10A 109.5 . . ?
C8 C10 H10B 109.5 . . ?
H10A C10 H10B 109.5 . . ?
C8 C10 H10C 109.5 . . ?
H10A C10 H10C 109.5 . . ?
H10B C10 H10C 109.5 . . ?
C8 C11 H11A 109.5 . . ?
C8 C11 H11B 109.5 . . ?
H11A C11 H11B 109.5 . . ?
C8 C11 H11C 109.5 . . ?
H11A C11 H11C 109.5 . . ?
H11B C11 H11C 109.5 . . ?
O6 C12 O5 122.9(3) . . ?
O6 C12 C13 124.9(3) . . ?
O5 C12 C13 112.2(3) . . ?
C18 C13 C14 119.2(3) . . ?
C18 C13 C12 122.7(3) . . ?
C14 C13 C12 118.0(3) . . ?
C13 C14 C15 120.7(3) . . ?
C13 C14 H14A 119.6 . . ?
C15 C14 H14A 119.6 . . ?
C16 C15 C14 119.5(3) . . ?
C16 C15 H15A 120.3 . . ?
C14 C15 H15A 120.3 . . ?
C17 C16 C15 120.1(4) . . ?
C17 C16 H16A 119.9 . . ?
C15 C16 H16A 119.9 . . ?
C16 C17 C18 120.8(4) . . ?
C16 C17 H17A 119.6 . . ?
C18 C17 H17A 119.6 . . ?
C13 C18 C17 119.6(3) . . ?
C13 C18 H18A 120.2 . . ?
C17 C18 H18A 120.2 . . ?
O8 C19 O7 123.0(3) . . ?
O8 C19 C20 125.6(3) . . ?
O7 C19 C20 111.4(2) . . ?
C21 C20 C25 119.6(3) . . ?
C21 C20 C19 117.6(3) . . ?
C25 C20 C19 122.8(3) . . ?
C22 C21 C20 119.8(3) . . ?
C22 C21 H21A 120.1 . . ?
C20 C21 H21A 120.1 . . ?
C23 C22 C21 120.2(3) . . ?
C23 C22 H22A 119.9 . . ?
C21 C22 H22A 119.9 . . ?
C24 C23 C22 120.2(3) . . ?
C24 C23 H23A 119.9 . . ?
C22 C23 H23A 119.9 . . ?
C23 C24 C25 120.2(3) . . ?
C23 C24 H24A 119.9 . . ?
C25 C24 H24A 119.9 . . ?
C24 C25 C20 120.0(3) . . ?
C24 C25 H25A 120.0 . . ?
C20 C25 H25A 120.0 . . ?
O9 C26 C5 109.6(3) . . ?
O9 C26 H26A 109.8 . . ?
C5 C26 H26A 109.8 . . ?
O9 C26 H26B 109.8 . . ?
C5 C26 H26B 109.8 . . ?
H26A C26 H26B 108.2 . . ?
O10 C27 O9 122.9(3) . . ?
O10 C27 C28 125.3(3) . . ?
O9 C27 C28 111.8(3) . . ?
C33 C28 C29 119.4(4) . . ?
C33 C28 C27 118.8(4) . . ?
C29 C28 C27 121.9(3) . . ?
C28 C29 C30 120.3(4) . . ?
C28 C29 H29A 119.8 . . ?
C30 C29 H29A 119.8 . . ?
C31 C30 C29 119.0(5) . . ?
C31 C30 H30A 120.5 . . ?
C29 C30 H30A 120.5 . . ?
C32 C31 C30 120.3(5) . . ?
C32 C31 H31A 119.9 . . ?
C30 C31 H31A 119.9 . . ?
C31 C32 C33 120.4(5) . . ?
C31 C32 H32A 119.8 . . ?
C33 C32 H32A 119.8 . . ?
C32 C33 C28 120.6(5) . . ?
C32 C33 H33A 119.7 . . ?
C28 C33 H33A 119.7 . . ?
O4 C34 O3 122.4(3) . . ?
O4 C34 C35 125.1(3) . . ?
O3 C34 C35 112.5(3) . . ?
C36 C35 C40 119.3(3) . . ?
C36 C35 C34 122.5(3) . . ?
C40 C35 C34 118.2(3) . . ?
C35 C36 C37 119.7(4) . . ?
C35 C36 H36A 120.1 . . ?
C37 C36 H36A 120.1 . . ?
C38 C37 C36 120.1(4) . . ?
C38 C37 H37A 120.0 . . ?
C36 C37 H37A 120.0 . . ?
C39 C38 C37 120.3(4) . . ?
C39 C38 H38A 119.9 . . ?
C37 C38 H38A 119.9 . . ?
C38 C39 C40 119.8(4) . . ?
C38 C39 H39A 120.1 . . ?
C40 C39 H39A 120.1 . . ?
C35 C40 C39 120.8(4) . . ?
C35 C40 H40A 119.6 . . ?
C39 C40 H40A 119.6 . . ?
C1A O1A C5A 115.3(2) . . ?
C34A O2A C1A 116.2(3) . . ?
C12A O5A C3A 117.2(2) . . ?
C19A O7A C4A 116.9(2) . . ?
C27A O9A C26A 118.5(3) . . ?
O1A C1A O2A 109.6(3) . . ?
O1A C1A C2A 113.0(3) . . ?
O2A C1A C2A 106.8(3) . . ?
O1A C1A H1AA 109.1 . . ?
O2A C1A H1AA 109.1 . . ?
C2A C1A H1AA 109.1 . . ?
C1A C2A C3A 107.8(3) . . ?
C1A C2A C6A 110.4(3) . . ?
C3A C2A C6A 112.2(2) . . ?
C1A C2A H2AA 108.8 . . ?
C3A C2A H2AA 108.8 . . ?
C6A C2A H2AA 108.8 . . ?
O5A C3A C4A 106.8(2) . . ?
O5A C3A C2A 111.6(3) . . ?
C4A C3A C2A 109.5(3) . . ?
O5A C3A H3AA 109.6 . . ?
C4A C3A H3AA 109.6 . . ?
C2A C3A H3AA 109.6 . . ?
O7A C4A C3A 110.2(2) . . ?
O7A C4A C5A 107.1(2) . . ?
C3A C4A C5A 109.7(2) . . ?
O7A C4A H4AA 109.9 . . ?
C3A C4A H4AA 109.9 . . ?
C5A C4A H4AA 109.9 . . ?
O1A C5A C26A 107.1(3) . . ?
O1A C5A C4A 109.0(2) . . ?
C26A C5A C4A 113.2(2) . . ?
O1A C5A H5AA 109.2 . . ?
C26A C5A H5AA 109.2 . . ?
C4A C5A H5AA 109.2 . . ?
C7A C6A C2A 114.1(3) . . ?
C7A C6A H6AA 108.7 . . ?
C2A C6A H6AA 108.7 . . ?
C7A C6A H6AB 108.7 . . ?
C2A C6A H6AB 108.7 . . ?
H6AA C6A H6AB 107.6 . . ?
O4A C7A C6A 119.1(4) . . ?
O4A C7A C8A 122.4(3) . . ?
C6A C7A C8A 118.5(3) . . ?
C7A C8A C10A 110.7(3) . . ?
C7A C8A C9A 107.7(3) . . ?
C10A C8A C9A 109.8(4) . . ?
C7A C8A C11A 109.2(4) . . ?
C10A C8A C11A 110.1(3) . . ?
C9A C8A C11A 109.3(3) . . ?
C8A C9A H9AA 109.5 . . ?
C8A C9A H9AB 109.5 . . ?
H9AA C9A H9AB 109.5 . . ?
C8A C9A H9AC 109.5 . . ?
H9AA C9A H9AC 109.5 . . ?
H9AB C9A H9AC 109.5 . . ?
C8A C10A H10D 109.5 . . ?
C8A C10A H10E 109.5 . . ?
H10D C10A H10E 109.5 . . ?
C8A C10A H10F 109.5 . . ?
H10D C10A H10F 109.5 . . ?
H10E C10A H10F 109.5 . . ?
C8A C11A H11D 109.5 . . ?
C8A C11A H11E 109.5 . . ?
H11D C11A H11E 109.5 . . ?
C8A C11A H11F 109.5 . . ?
H11D C11A H11F 109.5 . . ?
H11E C11A H11F 109.5 . . ?
O6A C12A O5A 122.8(3) . . ?
O6A C12A C13A 125.2(3) . . ?
O5A C12A C13A 112.0(3) . . ?
C14A C13A C18A 119.3(3) . . ?
C14A C13A C12A 117.9(3) . . ?
C18A C13A C12A 122.7(3) . . ?
C13A C14A C15A 120.5(4) . . ?
C13A C14A H14B 119.7 . . ?
C15A C14A H14B 119.7 . . ?
C16A C15A C14A 119.9(4) . . ?
C16A C15A H15B 120.1 . . ?
C14A C15A H15B 120.1 . . ?
C15A C16A C17A 119.8(4) . . ?
C15A C16A H16B 120.1 . . ?
C17A C16A H16B 120.1 . . ?
C16A C17A C18A 120.9(4) . . ?
C16A C17A H17B 119.6 . . ?
C18A C17A H17B 119.6 . . ?
C17A C18A C13A 119.6(3) . . ?
C17A C18A H18B 120.2 . . ?
C13A C18A H18B 120.2 . . ?
O8A C19A O7A 122.7(3) . . ?
O8A C19A C20A 124.9(3) . . ?
O7A C19A C20A 112.4(2) . . ?
C25A C20A C21A 119.8(3) . . ?
C25A C20A C19A 118.3(3) . . ?
C21A C20A C19A 121.9(3) . . ?
C22A C21A C20A 120.0(3) . . ?
C22A C21A H21B 120.0 . . ?
C20A C21A H21B 120.0 . . ?
C21A C22A C23A 119.9(3) . . ?
C21A C22A H22B 120.1 . . ?
C23A C22A H22B 120.1 . . ?
C24A C23A C22A 120.1(3) . . ?
C24A C23A H23B 120.0 . . ?
C22A C23A H23B 120.0 . . ?
C23A C24A C25A 120.3(3) . . ?
C23A C24A H24B 119.9 . . ?
C25A C24A H24B 119.9 . . ?
C24A C25A C20A 120.0(3) . . ?
C24A C25A H25B 120.0 . . ?
C20A C25A H25B 120.0 . . ?
O9A C26A C5A 107.9(3) . . ?
O9A C26A H26C 110.1 . . ?
C5A C26A H26C 110.1 . . ?
O9A C26A H26D 110.1 . . ?
C5A C26A H26D 110.1 . . ?
H26C C26A H26D 108.4 . . ?
O10A C27A O9A 123.0(3) . . ?
O10A C27A C28A 125.3(3) . . ?
O9A C27A C28A 111.6(3) . . ?
C29A C28A C33A 119.0(3) . . ?
C29A C28A C27A 118.5(3) . . ?
C33A C28A C27A 122.4(3) . . ?
C30A C29A C28A 121.0(4) . . ?
C30A C29A H29B 119.5 . . ?
C28A C29A H29B 119.5 . . ?
C31A C30A C29A 120.4(4) . . ?
C31A C30A H30B 119.8 . . ?
C29A C30A H30B 119.8 . . ?
C30A C31A C32A 119.9(4) . . ?
C30A C31A H31B 120.0 . . ?
C32A C31A H31B 120.0 . . ?
C31A C32A C33A 120.0(4) . . ?
C31A C32A H32B 120.0 . . ?
C33A C32A H32B 120.0 . . ?
C28A C33A C32A 119.7(4) . . ?
C28A C33A H33B 120.2 . . ?
C32A C33A H33B 120.2 . . ?
O3A C34A O2A 122.2(3) . . ?
O3A C34A C35A 126.0(3) . . ?
O2A C34A C35A 111.8(3) . . ?
C36A C35A C40A 119.3(4) . . ?
C36A C35A C34A 122.7(3) . . ?
C40A C35A C34A 118.0(4) . . ?
C35A C36A C37A 120.1(4) . . ?
C35A C36A H36B 119.9 . . ?
C37A C36A H36B 119.9 . . ?
C38A C37A C36A 119.7(5) . . ?
C38A C37A H37B 120.2 . . ?
C36A C37A H37B 120.2 . . ?
C39A C38A C37A 120.6(4) . . ?
C39A C38A H38B 119.7 . . ?
C37A C38A H38B 119.7 . . ?
C38A C39A C40A 120.5(4) . . ?
C38A C39A H39B 119.8 . . ?
C40A C39A H39B 119.8 . . ?
C39A C40A C35A 119.8(4) . . ?
C39A C40A H40B 120.1 . . ?
C35A C40A H40B 120.1 . . ?
C1B O1B C5B 114.8(2) . . ?
C6B O2B C1B 115.3(2) . . ?
C19B O5B C3B 116.0(2) . . ?
C26B O7B C4B 116.9(2) . . ?
C34B O9B C33B 119.4(3) . . ?
O1B C1B O2B 109.5(2) . . ?
O1B C1B C2B 113.1(2) . . ?
O2B C1B C2B 109.0(3) . . ?
O1B C1B H1BA 108.4 . . ?
O2B C1B H1BA 108.4 . . ?
C2B C1B H1BA 108.4 . . ?
C1B C2B C13B 108.9(2) . . ?
C1B C2B C3B 108.4(2) . . ?
C13B C2B C3B 114.1(2) . . ?
C1B C2B H2BA 108.4 . . ?
C13B C2B H2BA 108.4 . . ?
C3B C2B H2BA 108.4 . . ?
O5B C3B C4B 106.1(2) . . ?
O5B C3B C2B 112.3(2) . . ?
C4B C3B C2B 110.3(2) . . ?
O5B C3B H3BA 109.4 . . ?
C4B C3B H3BA 109.4 . . ?
C2B C3B H3BA 109.4 . . ?
O7B C4B C3B 109.8(2) . . ?
O7B C4B C5B 108.0(2) . . ?
C3B C4B C5B 110.3(2) . . ?
O7B C4B H4BA 109.6 . . ?
C3B C4B H4BA 109.6 . . ?
C5B C4B H4BA 109.6 . . ?
O1B C5B C33B 107.2(3) . . ?
O1B C5B C4B 109.0(2) . . ?
C33B C5B C4B 112.7(3) . . ?
O1B C5B H5BA 109.3 . . ?
C33B C5B H5BA 109.3 . . ?
C4B C5B H5BA 109.3 . . ?
O3B C6B O2B 122.4(3) . . ?
O3B C6B C7B 125.6(3) . . ?
O2B C6B C7B 112.0(3) . . ?
C12B C7B C8B 120.0(3) . . ?
C12B C7B C6B 123.1(3) . . ?
C8B C7B C6B 116.8(3) . . ?
C7B C8B C9B 119.1(4) . . ?
C7B C8B H8BA 120.5 . . ?
C9B C8B H8BA 120.5 . . ?
C10B C9B C8B 120.0(4) . . ?
C10B C9B H9BA 120.0 . . ?
C8B C9B H9BA 120.0 . . ?
C9B C10B C11B 121.1(4) . . ?
C9B C10B H10G 119.4 . . ?
C11B C10B H10G 119.4 . . ?
C10B C11B C12B 119.7(4) . . ?
C10B C11B H11G 120.1 . . ?
C12B C11B H11G 120.1 . . ?
C7B C12B C11B 120.0(4) . . ?
C7B C12B H12A 120.0 . . ?
C11B C12B H12A 120.0 . . ?
C14B C13B C2B 115.2(3) . . ?
C14B C13B H13A 108.5 . . ?
C2B C13B H13A 108.5 . . ?
C14B C13B H13B 108.5 . . ?
C2B C13B H13B 108.5 . . ?
H13A C13B H13B 107.5 . . ?
O4B C14B C13B 120.4(3) . . ?
O4B C14B C15B 121.3(3) . . ?
C13B C14B C15B 118.3(3) . . ?
C18B C15B C17B 110.7(3) . . ?
C18B C15B C14B 109.7(3) . . ?
C17B C15B C14B 109.0(3) . . ?
C18B C15B C16B 110.8(4) . . ?
C17B C15B C16B 108.6(3) . . ?
C14B C15B C16B 107.8(3) . . ?
C15B C16B H16C 109.5 . . ?
C15B C16B H16D 109.5 . . ?
H16C C16B H16D 109.5 . . ?
C15B C16B H16E 109.5 . . ?
H16C C16B H16E 109.5 . . ?
H16D C16B H16E 109.5 . . ?
C15B C17B H17C 109.5 . . ?
C15B C17B H17D 109.5 . . ?
H17C C17B H17D 109.5 . . ?
C15B C17B H17E 109.5 . . ?
H17C C17B H17E 109.5 . . ?
H17D C17B H17E 109.5 . . ?
C15B C18B H18C 109.5 . . ?
C15B C18B H18D 109.5 . . ?
H18C C18B H18D 109.5 . . ?
C15B C18B H18E 109.5 . . ?
H18C C18B H18E 109.5 . . ?
H18D C18B H18E 109.5 . . ?
O6B C19B O5B 123.4(3) . . ?
O6B C19B C20B 124.1(3) . . ?
O5B C19B C20B 112.4(2) . . ?
C25B C20B C21B 119.1(3) . . ?
C25B C20B C19B 118.3(3) . . ?
C21B C20B C19B 122.5(3) . . ?
C22B C21B C20B 119.9(3) . . ?
C22B C21B H21C 120.0 . . ?
C20B C21B H21C 120.0 . . ?
C21B C22B C23B 119.7(3) . . ?
C21B C22B H22C 120.1 . . ?
C23B C22B H22C 120.1 . . ?
C24B C23B C22B 120.9(3) . . ?
C24B C23B H23C 119.5 . . ?
C22B C23B H23C 119.5 . . ?
C23B C24B C25B 119.7(3) . . ?
C23B C24B H24C 120.1 . . ?
C25B C24B H24C 120.1 . . ?
C24B C25B C20B 120.5(3) . . ?
C24B C25B H25C 119.7 . . ?
C20B C25B H25C 119.7 . . ?
O8B C26B O7B 122.8(3) . . ?
O8B C26B C27B 125.0(3) . . ?
O7B C26B C27B 112.2(2) . . ?
C32B C27B C28B 119.7(3) . . ?
C32B C27B C26B 118.5(3) . . ?
C28B C27B C26B 121.8(3) . . ?
C29B C28B C27B 120.3(3) . . ?
C29B C28B H28A 119.9 . . ?
C27B C28B H28A 119.9 . . ?
C28B C29B C30B 119.7(3) . . ?
C28B C29B H29C 120.1 . . ?
C30B C29B H29C 120.1 . . ?
C31B C30B C29B 120.2(3) . . ?
C31B C30B H30C 119.9 . . ?
C29B C30B H30C 119.9 . . ?
C30B C31B C32B 120.5(3) . . ?
C30B C31B H31C 119.7 . . ?
C32B C31B H31C 119.7 . . ?
C31B C32B C27B 119.5(3) . . ?
C31B C32B H32C 120.2 . . ?
C27B C32B H32C 120.2 . . ?
O9B C33B C5B 108.7(3) . . ?
O9B C33B H33C 109.9 . . ?
C5B C33B H33C 109.9 . . ?
O9B C33B H33D 109.9 . . ?
C5B C33B H33D 109.9 . . ?
H33C C33B H33D 108.3 . . ?
O10B C34B O9B 122.0(4) . . ?
O10B C34B C35B 126.8(4) . . ?
O9B C34B C35B 111.1(3) . . ?
C40B C35B C36B 119.3(4) . . ?
C40B C35B C34B 122.7(4) . . ?
C36B C35B C34B 118.0(4) . . ?
C37B C36B C35B 120.3(4) . . ?
C37B C36B H36C 119.9 . . ?
C35B C36B H36C 119.9 . . ?
C38B C37B C36B 120.1(5) . . ?
C38B C37B H37C 120.0 . . ?
C36B C37B H37C 120.0 . . ?
C37B C38B C39B 120.4(5) . . ?
C37B C38B H38C 119.8 . . ?
C39B C38B H38C 119.8 . . ?
C38B C39B C40B 120.5(5) . . ?
C38B C39B H39C 119.8 . . ?
C40B C39B H39C 119.8 . . ?
C35B C40B C39B 119.4(4) . . ?
C35B C40B H40C 120.3 . . ?
C39B C40B H40C 120.3 . . ?
C1C O1C C5C 114.9(2) . . ?
C6C O2C C1C 116.3(2) . . ?
C19C O5C C3C 116.6(2) . . ?
C26C O7C C4C 115.3(2) . . ?
C34C O9C C33C 119.5(3) . . ?
O1C C1C O2C 110.2(2) . . ?
O1C C1C C2C 112.5(2) . . ?
O2C C1C C2C 108.5(2) . . ?
O1C C1C H1CA 108.5 . . ?
O2C C1C H1CA 108.5 . . ?
C2C C1C H1CA 108.5 . . ?
C1C C2C C13C 108.1(2) . . ?
C1C C2C C3C 108.3(2) . . ?
C13C C2C C3C 114.3(2) . . ?
C1C C2C H2CA 108.7 . . ?
C13C C2C H2CA 108.7 . . ?
C3C C2C H2CA 108.7 . . ?
O5C C3C C4C 107.3(2) . . ?
O5C C3C C2C 111.8(2) . . ?
C4C C3C C2C 109.6(2) . . ?
O5C C3C H3CA 109.3 . . ?
C4C C3C H3CA 109.3 . . ?
C2C C3C H3CA 109.3 . . ?
O7C C4C C3C 111.3(2) . . ?
O7C C4C C5C 107.2(2) . . ?
C3C C4C C5C 109.7(2) . . ?
O7C C4C H4CA 109.5 . . ?
C3C C4C H4CA 109.5 . . ?
C5C C4C H4CA 109.5 . . ?
O1C C5C C33C 107.5(2) . . ?
O1C C5C C4C 108.9(2) . . ?
C33C C5C C4C 112.9(2) . . ?
O1C C5C H5CA 109.1 . . ?
C33C C5C H5CA 109.1 . . ?
C4C C5C H5CA 109.1 . . ?
O3C C6C O2C 122.7(3) . . ?
O3C C6C C7C 124.9(3) . . ?
O2C C6C C7C 112.4(3) . . ?
C8C C7C C12C 119.5(3) . . ?
C8C C7C C6C 122.7(3) . . ?
C12C C7C C6C 117.8(3) . . ?
C7C C8C C9C 120.1(3) . . ?
C7C C8C H8CA 120.0 . . ?
C9C C8C H8CA 120.0 . . ?
C10C C9C C8C 120.1(3) . . ?
C10C C9C H9CA 120.0 . . ?
C8C C9C H9CA 120.0 . . ?
C9C C10C C11C 120.5(3) . . ?
C9C C10C H10H 119.8 . . ?
C11C C10C H10H 119.8 . . ?
C10C C11C C12C 119.5(3) . . ?
C10C C11C H11H 120.3 . . ?
C12C C11C H11H 120.3 . . ?
C11C C12C C7C 120.4(3) . . ?
C11C C12C H12B 119.8 . . ?
C7C C12C H12B 119.8 . . ?
C14C C13C C2C 115.3(3) . . ?
C14C C13C H13C 108.5 . . ?
C2C C13C H13C 108.5 . . ?
C14C C13C H13D 108.5 . . ?
C2C C13C H13D 108.5 . . ?
H13C C13C H13D 107.5 . . ?
O4C C14C C13C 120.7(3) . . ?
O4C C14C C15C 120.8(3) . . ?
C13C C14C C15C 118.4(3) . . ?
C16C C15C C17C 109.7(3) . . ?
C16C C15C C18C 109.3(3) . . ?
C17C C15C C18C 110.6(3) . . ?
C16C C15C C14C 108.9(3) . . ?
C17C C15C C14C 109.5(3) . . ?
C18C C15C C14C 108.9(3) . . ?
C15C C16C H16F 109.5 . . ?
C15C C16C H16G 109.5 . . ?
H16F C16C H16G 109.5 . . ?
C15C C16C H16H 109.5 . . ?
H16F C16C H16H 109.5 . . ?
H16G C16C H16H 109.5 . . ?
C15C C17C H17F 109.5 . . ?
C15C C17C H17G 109.5 . . ?
H17F C17C H17G 109.5 . . ?
C15C C17C H17H 109.5 . . ?
H17F C17C H17H 109.5 . . ?
H17G C17C H17H 109.5 . . ?
C15C C18C H18F 109.5 . . ?
C15C C18C H18G 109.5 . . ?
H18F C18C H18G 109.5 . . ?
C15C C18C H18H 109.5 . . ?
H18F C18C H18H 109.5 . . ?
H18G C18C H18H 109.5 . . ?
O6C C19C O5C 122.8(3) . . ?
O6C C19C C20C 124.1(3) . . ?
O5C C19C C20C 113.1(3) . . ?
C25C C20C C21C 119.1(3) . . ?
C25C C20C C19C 123.3(3) . . ?
C21C C20C C19C 117.6(3) . . ?
C20C C21C C22C 120.3(4) . . ?
C20C C21C H21D 119.9 . . ?
C22C C21C H21D 119.9 . . ?
C23C C22C C21C 119.9(4) . . ?
C23C C22C H22D 120.1 . . ?
C21C C22C H22D 120.1 . . ?
C24C C23C C22C 120.2(4) . . ?
C24C C23C H23D 119.9 . . ?
C22C C23C H23D 119.9 . . ?
C23C C24C C25C 120.6(3) . . ?
C23C C24C H24D 119.7 . . ?
C25C C24C H24D 119.7 . . ?
C20C C25C C24C 119.9(3) . . ?
C20C C25C H25D 120.1 . . ?
C24C C25C H25D 120.1 . . ?
O8C C26C O7C 122.9(3) . . ?
O8C C26C C27C 124.9(3) . . ?
O7C C26C C27C 112.2(2) . . ?
C28C C27C C32C 119.9(3) . . ?
C28C C27C C26C 123.4(3) . . ?
C32C C27C C26C 116.7(3) . . ?
C27C C28C C29C 119.9(3) . . ?
C27C C28C H28B 120.1 . . ?
C29C C28C H28B 120.1 . . ?
C28C C29C C30C 120.0(4) . . ?
C28C C29C H29D 120.0 . . ?
C30C C29C H29D 120.0 . . ?
C31C C30C C29C 119.6(4) . . ?
C31C C30C H30D 120.2 . . ?
C29C C30C H30D 120.2 . . ?
C30C C31C C32C 120.7(4) . . ?
C30C C31C H31D 119.7 . . ?
C32C C31C H31D 119.7 . . ?
C31C C32C C27C 119.8(4) . . ?
C31C C32C H32D 120.1 . . ?
C27C C32C H32D 120.1 . . ?
O9C C33C C5C 109.4(2) . . ?
O9C C33C H33E 109.8 . . ?
C5C C33C H33E 109.8 . . ?
O9C C33C H33F 109.8 . . ?
C5C C33C H33F 109.8 . . ?
H33E C33C H33F 108.2 . . ?
O10C C34C O9C 123.1(3) . . ?
O10C C34C C35C 126.0(3) . . ?
O9C C34C C35C 110.9(3) . . ?
C40C C35C C36C 119.7(3) . . ?
C40C C35C C34C 122.3(3) . . ?
C36C C35C C34C 118.0(3) . . ?
C37C C36C C35C 120.2(4) . . ?
C37C C36C H36D 119.9 . . ?
C35C C36C H36D 119.9 . . ?
C38C C37C C36C 119.9(4) . . ?
C38C C37C H37D 120.1 . . ?
C36C C37C H37D 120.1 . . ?
C37C C38C C39C 120.6(4) . . ?
C37C C38C H38D 119.7 . . ?
C39C C38C H38D 119.7 . . ?
C38C C39C C40C 119.3(4) . . ?
C38C C39C H39D 120.3 . . ?
C40C C39C H39D 120.3 . . ?
C35C C40C C39C 120.4(3) . . ?
C35C C40C H40D 119.8 . . ?
C39C C40C H40D 119.8 . . ?

loop_
_geom_bond_atom_site_label_1
_geom_bond_atom_site_label_2
_geom_bond_distance
_geom_bond_site_symmetry_2
_geom_bond_publ_flag
O1 C1 1.403(4) . ?
O1 C5 1.430(3) . ?
O2 C7 1.209(4) . ?
O3 C34 1.366(3) . ?
O3 C1 1.439(3) . ?
O4 C34 1.198(4) . ?
O5 C12 1.348(4) . ?
O5 C3 1.446(3) . ?
O6 C12 1.198(3) . ?
O7 C19 1.363(3) . ?
O7 C4 1.447(3) . ?
O8 C19 1.196(3) . ?
O9 C27 1.331(4) . ?
O9 C26 1.437(4) . ?
O10 C27 1.205(4) . ?
C1 C2 1.531(4) . ?
C1 H1A 0.9900 . ?
C2 C3 1.526(4) . ?
C2 C6 1.540(4) . ?
C2 H2A 0.9900 . ?
C3 C4 1.497(4) . ?
C3 H3A 0.9900 . ?
C4 C5 1.526(4) . ?
C4 H4A 0.9900 . ?
C5 C26 1.506(4) . ?
C5 H5A 0.9900 . ?
C6 C7 1.504(5) . ?
C6 H6A 0.9800 . ?
C6 H6B 0.9800 . ?
C7 C8 1.526(5) . ?
C8 C9 1.522(5) . ?
C8 C11 1.529(6) . ?
C8 C10 1.529(6) . ?
C9 H9A 0.9700 . ?
C9 H9B 0.9700 . ?
C9 H9C 0.9700 . ?
C10 H10A 0.9700 . ?
C10 H10B 0.9700 . ?
C10 H10C 0.9700 . ?
C11 H11A 0.9700 . ?
C11 H11B 0.9700 . ?
C11 H11C 0.9700 . ?
C12 C13 1.486(4) . ?
C13 C18 1.378(4) . ?
C13 C14 1.382(4) . ?
C14 C15 1.383(5) . ?
C14 H14A 0.9400 . ?
C15 C16 1.372(5) . ?
C15 H15A 0.9400 . ?
C16 C17 1.363(5) . ?
C16 H16A 0.9400 . ?
C17 C18 1.385(5) . ?
C17 H17A 0.9400 . ?
C18 H18A 0.9400 . ?
C19 C20 1.480(4) . ?
C20 C21 1.383(4) . ?
C20 C25 1.387(4) . ?
C21 C22 1.380(5) . ?
C21 H21A 0.9400 . ?
C22 C23 1.377(5) . ?
C22 H22A 0.9400 . ?
C23 C24 1.372(5) . ?
C23 H23A 0.9400 . ?
C24 C25 1.377(4) . ?
C24 H24A 0.9400 . ?
C25 H25A 0.9400 . ?
C26 H26A 0.9800 . ?
C26 H26B 0.9800 . ?
C27 C28 1.474(5) . ?
C28 C33 1.373(5) . ?
C28 C29 1.377(5) . ?
C29 C30 1.392(5) . ?
C29 H29A 0.9400 . ?
C30 C31 1.380(7) . ?
C30 H30A 0.9400 . ?
C31 C32 1.365(7) . ?
C31 H31A 0.9400 . ?
C32 C33 1.368(6) . ?
C32 H32A 0.9400 . ?
C33 H33A 0.9400 . ?
C34 C35 1.478(4) . ?
C35 C36 1.376(5) . ?
C35 C40 1.376(4) . ?
C36 C37 1.391(5) . ?
C36 H36A 0.9400 . ?
C37 C38 1.376(6) . ?
C37 H37A 0.9400 . ?
C38 C39 1.357(6) . ?
C38 H38A 0.9400 . ?
C39 C40 1.381(5) . ?
C39 H39A 0.9400 . ?
C40 H40A 0.9400 . ?
O1A C1A 1.410(4) . ?
O1A C5A 1.435(4) . ?
O2A C34A 1.371(4) . ?
O2A C1A 1.444(4) . ?
O3A C34A 1.193(4) . ?
O4A C7A 1.218(4) . ?
O5A C12A 1.348(4) . ?
O5A C3A 1.453(4) . ?
O6A C12A 1.197(4) . ?
O7A C19A 1.358(3) . ?
O7A C4A 1.439(3) . ?
O8A C19A 1.207(3) . ?
O9A C27A 1.350(4) . ?
O9A C26A 1.440(4) . ?
O10A C27A 1.200(4) . ?
C1A C2A 1.517(4) . ?
C1A H1AA 0.9900 . ?
C2A C3A 1.529(4) . ?
C2A C6A 1.533(4) . ?
C2A H2AA 0.9900 . ?
C3A C4A 1.508(4) . ?
C3A H3AA 0.9900 . ?
C4A C5A 1.529(4) . ?
C4A H4AA 0.9900 . ?
C5A C26A 1.505(4) . ?
C5A H5AA 0.9900 . ?
C6A C7A 1.504(5) . ?
C6A H6AA 0.9800 . ?
C6A H6AB 0.9800 . ?
C7A C8A 1.517(5) . ?
C8A C10A 1.528(5) . ?
C8A C9A 1.534(6) . ?
C8A C11A 1.538(5) . ?
C9A H9AA 0.9700 . ?
C9A H9AB 0.9700 . ?
C9A H9AC 0.9700 . ?
C10A H10D 0.9700 . ?
C10A H10E 0.9700 . ?
C10A H10F 0.9700 . ?
C11A H11D 0.9700 . ?
C11A H11E 0.9700 . ?
C11A H11F 0.9700 . ?
C12A C13A 1.481(5) . ?
C13A C14A 1.385(5) . ?
C13A C18A 1.386(4) . ?
C14A C15A 1.387(5) . ?
C14A H14B 0.9400 . ?
C15A C16A 1.373(5) . ?
C15A H15B 0.9400 . ?
C16A C17A 1.375(5) . ?
C16A H16B 0.9400 . ?
C17A C18A 1.384(5) . ?
C17A H17B 0.9400 . ?
C18A H18B 0.9400 . ?
C19A C20A 1.474(4) . ?
C20A C25A 1.382(4) . ?
C20A C21A 1.387(4) . ?
C21A C22A 1.380(5) . ?
C21A H21B 0.9400 . ?
C22A C23A 1.380(5) . ?
C22A H22B 0.9400 . ?
C23A C24A 1.377(5) . ?
C23A H23B 0.9400 . ?
C24A C25A 1.376(5) . ?
C24A H24B 0.9400 . ?
C25A H25B 0.9400 . ?
C26A H26C 0.9800 . ?
C26A H26D 0.9800 . ?
C27A C28A 1.483(5) . ?
C28A C29A 1.374(5) . ?
C28A C33A 1.387(5) . ?
C29A C30A 1.369(5) . ?
C29A H29B 0.9400 . ?
C30A C31A 1.362(6) . ?
C30A H30B 0.9400 . ?
C31A C32A 1.378(5) . ?
C31A H31B 0.9400 . ?
C32A C33A 1.389(5) . ?
C32A H32B 0.9400 . ?
C33A H33B 0.9400 . ?
C34A C35A 1.480(5) . ?
C35A C36A 1.383(5) . ?
C35A C40A 1.397(5) . ?
C36A C37A 1.387(5) . ?
C36A H36B 0.9400 . ?
C37A C38A 1.379(6) . ?
C37A H37B 0.9400 . ?
C38A C39A 1.362(6) . ?
C38A H38B 0.9400 . ?
C39A C40A 1.378(6) . ?
C39A H39B 0.9400 . ?
C40A H40B 0.9400 . ?
O1B C1B 1.416(4) . ?
O1B C5B 1.436(4) . ?
O2B C6B 1.365(4) . ?
O2B C1B 1.437(3) . ?
O3B C6B 1.190(4) . ?
O4B C14B 1.205(4) . ?
O5B C19B 1.348(4) . ?
O5B C3B 1.445(3) . ?
O6B C19B 1.203(3) . ?
O7B C26B 1.366(3) . ?
O7B C4B 1.438(3) . ?
O8B C26B 1.199(3) . ?
O9B C34B 1.354(4) . ?
O9B C33B 1.423(4) . ?
O10B C34B 1.198(4) . ?
C1B C2B 1.517(4) . ?
C1B H1BA 0.9900 . ?
C2B C13B 1.519(4) . ?
C2B C3B 1.530(4) . ?
C2B H2BA 0.9900 . ?
C3B C4B 1.508(4) . ?
C3B H3BA 0.9900 . ?
C4B C5B 1.523(4) . ?
C4B H4BA 0.9900 . ?
C5B C33B 1.506(5) . ?
C5B H5BA 0.9900 . ?
C6B C7B 1.484(5) . ?
C7B C12B 1.372(5) . ?
C7B C8B 1.385(5) . ?
C8B C9B 1.400(5) . ?
C8B H8BA 0.9400 . ?
C9B C10B 1.353(6) . ?
C9B H9BA 0.9400 . ?
C10B C11B 1.365(6) . ?
C10B H10G 0.9400 . ?
C11B C12B 1.386(5) . ?
C11B H11G 0.9400 . ?
C12B H12A 0.9400 . ?
C13B C14B 1.520(4) . ?
C13B H13A 0.9800 . ?
C13B H13B 0.9800 . ?
C14B C15B 1.531(4) . ?
C15B C18B 1.514(5) . ?
C15B C17B 1.514(5) . ?
C15B C16B 1.532(5) . ?
C16B H16C 0.9700 . ?
C16B H16D 0.9700 . ?
C16B H16E 0.9700 . ?
C17B H17C 0.9700 . ?
C17B H17D 0.9700 . ?
C17B H17E 0.9700 . ?
C18B H18C 0.9700 . ?
C18B H18D 0.9700 . ?
C18B H18E 0.9700 . ?
C19B C20B 1.481(4) . ?
C20B C25B 1.386(4) . ?
C20B C21B 1.391(4) . ?
C21B C22B 1.381(4) . ?
C21B H21C 0.9400 . ?
C22B C23B 1.380(5) . ?
C22B H22C 0.9400 . ?
C23B C24B 1.361(5) . ?
C23B H23C 0.9400 . ?
C24B C25B 1.380(5) . ?
C24B H24C 0.9400 . ?
C25B H25C 0.9400 . ?
C26B C27B 1.479(4) . ?
C27B C32B 1.383(4) . ?
C27B C28B 1.391(4) . ?
C28B C29B 1.373(5) . ?
C28B H28A 0.9400 . ?
C29B C30B 1.378(5) . ?
C29B H29C 0.9400 . ?
C30B C31B 1.377(5) . ?
C30B H30C 0.9400 . ?
C31B C32B 1.376(5) . ?
C31B H31C 0.9400 . ?
C32B H32C 0.9400 . ?
C33B H33C 0.9800 . ?
C33B H33D 0.9800 . ?
C34B C35B 1.471(6) . ?
C35B C40B 1.386(5) . ?
C35B C36B 1.390(5) . ?
C36B C37B 1.381(6) . ?
C36B H36C 0.9400 . ?
C37B C38B 1.366(6) . ?
C37B H37C 0.9400 . ?
C38B C39B 1.366(7) . ?
C38B H38C 0.9400 . ?
C39B C40B 1.394(6) . ?
C39B H39C 0.9400 . ?
C40B H40C 0.9400 . ?
O1C C1C 1.412(4) . ?
O1C C5C 1.436(3) . ?
O2C C6C 1.355(3) . ?
O2C C1C 1.440(3) . ?
O3C C6C 1.208(4) . ?
O4C C14C 1.206(4) . ?
O5C C19C 1.340(4) . ?
O5C C3C 1.439(3) . ?
O6C C19C 1.201(4) . ?
O7C C26C 1.367(3) . ?
O7C C4C 1.445(3) . ?
O8C C26C 1.201(3) . ?
O9C C34C 1.343(4) . ?
O9C C33C 1.434(4) . ?
O10C C34C 1.203(4) . ?
C1C C2C 1.520(4) . ?
C1C H1CA 0.9900 . ?
C2C C13C 1.533(4) . ?
C2C C3C 1.538(4) . ?
C2C H2CA 0.9900 . ?
C3C C4C 1.503(4) . ?
C3C H3CA 0.9900 . ?
C4C C5C 1.528(4) . ?
C4C H4CA 0.9900 . ?
C5C C33C 1.513(4) . ?
C5C H5CA 0.9900 . ?
C6C C7C 1.475(4) . ?
C7C C8C 1.377(4) . ?
C7C C12C 1.386(4) . ?
C8C C9C 1.378(4) . ?
C8C H8CA 0.9400 . ?
C9C C10C 1.373(5) . ?
C9C H9CA 0.9400 . ?
C10C C11C 1.374(5) . ?
C10C H10H 0.9400 . ?
C11C C12C 1.379(5) . ?
C11C H11H 0.9400 . ?
C12C H12B 0.9400 . ?
C13C C14C 1.499(4) . ?
C13C H13C 0.9800 . ?
C13C H13D 0.9800 . ?
C14C C15C 1.529(4) . ?
C15C C16C 1.506(5) . ?
C15C C17C 1.512(5) . ?
C15C C18C 1.526(5) . ?
C16C H16F 0.9700 . ?
C16C H16G 0.9700 . ?
C16C H16H 0.9700 . ?
C17C H17F 0.9700 . ?
C17C H17G 0.9700 . ?
C17C H17H 0.9700 . ?
C18C H18F 0.9700 . ?
C18C H18G 0.9700 . ?
C18C H18H 0.9700 . ?
C19C C20C 1.482(4) . ?
C20C C25C 1.369(4) . ?
C20C C21C 1.373(5) . ?
C21C C22C 1.383(6) . ?
C21C H21D 0.9400 . ?
C22C C23C 1.358(5) . ?
C22C H22D 0.9400 . ?
C23C C24C 1.349(5) . ?
C23C H23D 0.9400 . ?
C24C C25C 1.382(4) . ?
C24C H24D 0.9400 . ?
C25C H25D 0.9400 . ?
C26C C27C 1.477(4) . ?
C27C C28C 1.380(4) . ?
C27C C32C 1.381(4) . ?
C28C C29C 1.380(5) . ?
C28C H28B 0.9400 . ?
C29C C30C 1.385(5) . ?
C29C H29D 0.9400 . ?
C30C C31C 1.372(6) . ?
C30C H30D 0.9400 . ?
C31C C32C 1.374(6) . ?
C31C H31D 0.9400 . ?
C32C H32D 0.9400 . ?
C33C H33E 0.9800 . ?
C33C H33F 0.9800 . ?
C34C C35C 1.488(5) . ?
C35C C40C 1.372(5) . ?
C35C C36C 1.386(5) . ?
C36C C37C 1.377(6) . ?
C36C H36D 0.9400 . ?
C37C C38C 1.369(6) . ?
C37C H37D 0.9400 . ?
C38C C39C 1.385(5) . ?
C38C H38D 0.9400 . ?
C39C C40C 1.384(5) . ?
C39C H39D 0.9400 . ?
C40C H40D 0.9400 . ?

loop_
_geom_hbond_atom_site_label_D
_geom_hbond_atom_site_label_H
_geom_hbond_atom_site_label_A
_geom_hbond_distance_DH
_geom_hbond_distance_HA
_geom_hbond_distance_DA
_geom_hbond_angle_DHA
_geom_hbond_site_symmetry_A
_geom_hbond_publ_flag
C1 H1A O2 0.99 2.62 3.178(4) 115.8 . yes

loop_
_geom_torsion_atom_site_label_1
_geom_torsion_atom_site_label_2
_geom_torsion_atom_site_label_3
_geom_torsion_atom_site_label_4
_geom_torsion
_geom_torsion_site_symmetry_1
_geom_torsion_site_symmetry_2
_geom_torsion_site_symmetry_3
_geom_torsion_site_symmetry_4
_geom_torsion_publ_flag
C5 O1 C1 O3 61.2(3) . . . . ?
C5 O1 C1 C2 -58.1(3) . . . . ?
C34 O3 C1 O1 81.3(3) . . . . ?
C34 O3 C1 C2 -156.1(2) . . . . ?
O1 C1 C2 C3 54.1(3) . . . . ?
O3 C1 C2 C3 -66.8(3) . . . . ?
O1 C1 C2 C6 -67.9(3) . . . . ?
O3 C1 C2 C6 171.2(2) . . . . ?
C12 O5 C3 C4 150.8(3) . . . . ?
C12 O5 C3 C2 -89.1(3) . . . . ?
C1 C2 C3 O5 -172.2(2) . . . . ?
C6 C2 C3 O5 -51.3(3) . . . . ?
C1 C2 C3 C4 -54.2(3) . . . . ?
C6 C2 C3 C4 66.6(3) . . . . ?
C19 O7 C4 C3 112.5(3) . . . . ?
C19 O7 C4 C5 -127.2(3) . . . . ?
O5 C3 C4 O7 -62.9(3) . . . . ?
C2 C3 C4 O7 176.0(2) . . . . ?
O5 C3 C4 C5 178.7(2) . . . . ?
C2 C3 C4 C5 57.6(3) . . . . ?
C1 O1 C5 C26 -178.5(2) . . . . ?
C1 O1 C5 C4 58.3(3) . . . . ?
O7 C4 C5 O1 -178.1(2) . . . . ?
C3 C4 C5 O1 -57.6(3) . . . . ?
O7 C4 C5 C26 61.8(3) . . . . ?
C3 C4 C5 C26 -177.8(3) . . . . ?
C3 C2 C6 C7 170.4(3) . . . . ?
C1 C2 C6 C7 -69.6(4) . . . . ?
C2 C6 C7 O2 -16.7(5) . . . . ?
C2 C6 C7 C8 161.4(3) . . . . ?
O2 C7 C8 C9 -136.7(4) . . . . ?
C6 C7 C8 C9 45.2(4) . . . . ?
O2 C7 C8 C11 -14.6(5) . . . . ?
C6 C7 C8 C11 167.4(3) . . . . ?
O2 C7 C8 C10 103.2(5) . . . . ?
C6 C7 C8 C10 -74.8(4) . . . . ?
C3 O5 C12 O6 6.0(5) . . . . ?
C3 O5 C12 C13 -172.5(3) . . . . ?
O6 C12 C13 C18 -176.1(4) . . . . ?
O5 C12 C13 C18 2.4(5) . . . . ?
O6 C12 C13 C14 -1.1(5) . . . . ?
O5 C12 C13 C14 177.3(3) . . . . ?
C18 C13 C14 C15 -0.5(6) . . . . ?
C12 C13 C14 C15 -175.7(4) . . . . ?
C13 C14 C15 C16 1.3(6) . . . . ?
C14 C15 C16 C17 -0.7(7) . . . . ?
C15 C16 C17 C18 -0.5(7) . . . . ?
C14 C13 C18 C17 -0.7(6) . . . . ?
C12 C13 C18 C17 174.2(4) . . . . ?
C16 C17 C18 C13 1.3(7) . . . . ?
C4 O7 C19 O8 -5.7(4) . . . . ?
C4 O7 C19 C20 174.1(2) . . . . ?
O8 C19 C20 C21 8.0(5) . . . . ?
O7 C19 C20 C21 -171.7(3) . . . . ?
O8 C19 C20 C25 -172.5(3) . . . . ?
O7 C19 C20 C25 7.7(4) . . . . ?
C25 C20 C21 C22 -1.0(5) . . . . ?
C19 C20 C21 C22 178.5(3) . . . . ?
C20 C21 C22 C23 0.9(6) . . . . ?
C21 C22 C23 C24 -0.1(6) . . . . ?
C22 C23 C24 C25 -0.6(6) . . . . ?
C23 C24 C25 C20 0.5(5) . . . . ?
C21 C20 C25 C24 0.3(4) . . . . ?
C19 C20 C25 C24 -179.2(3) . . . . ?
C27 O9 C26 C5 124.6(3) . . . . ?
O1 C5 C26 O9 -72.6(3) . . . . ?
C4 C5 C26 O9 48.0(3) . . . . ?
C26 O9 C27 O10 0.7(5) . . . . ?
C26 O9 C27 C28 -178.8(3) . . . . ?
O10 C27 C28 C33 -2.0(5) . . . . ?
O9 C27 C28 C33 177.4(3) . . . . ?
O10 C27 C28 C29 178.1(4) . . . . ?
O9 C27 C28 C29 -2.4(5) . . . . ?
C33 C28 C29 C30 -0.2(6) . . . . ?
C27 C28 C29 C30 179.7(4) . . . . ?
C28 C29 C30 C31 0.4(7) . . . . ?
C29 C30 C31 C32 -0.5(7) . . . . ?
C30 C31 C32 C33 0.3(8) . . . . ?
C31 C32 C33 C28 0.0(7) . . . . ?
C29 C28 C33 C32 0.0(6) . . . . ?
C27 C28 C33 C32 -179.9(4) . . . . ?
C1 O3 C34 O4 7.4(4) . . . . ?
C1 O3 C34 C35 -171.5(2) . . . . ?
O4 C34 C35 C36 168.7(3) . . . . ?
O3 C34 C35 C36 -12.5(4) . . . . ?
O4 C34 C35 C40 -11.2(5) . . . . ?
O3 C34 C35 C40 167.6(3) . . . . ?
C40 C35 C36 C37 -0.4(6) . . . . ?
C34 C35 C36 C37 179.6(3) . . . . ?
C35 C36 C37 C38 -1.1(7) . . . . ?
C36 C37 C38 C39 0.8(7) . . . . ?
C37 C38 C39 C40 1.0(7) . . . . ?
C36 C35 C40 C39 2.2(5) . . . . ?
C34 C35 C40 C39 -177.8(3) . . . . ?
C38 C39 C40 C35 -2.6(6) . . . . ?
C5A O1A C1A O2A 62.5(3) . . . . ?
C5A O1A C1A C2A -56.5(3) . . . . ?
C34A O2A C1A O1A 76.6(3) . . . . ?
C34A O2A C1A C2A -160.6(3) . . . . ?
O1A C1A C2A C3A 54.5(3) . . . . ?
O2A C1A C2A C3A -66.0(3) . . . . ?
O1A C1A C2A C6A -68.4(3) . . . . ?
O2A C1A C2A C6A 171.1(2) . . . . ?
C12A O5A C3A C4A 142.0(3) . . . . ?
C12A O5A C3A C2A -98.3(3) . . . . ?
C1A C2A C3A O5A -174.7(2) . . . . ?
C6A C2A C3A O5A -53.0(4) . . . . ?
C1A C2A C3A C4A -56.7(3) . . . . ?
C6A C2A C3A C4A 65.0(3) . . . . ?
C19A O7A C4A C3A 111.5(3) . . . . ?
C19A O7A C4A C5A -129.2(3) . . . . ?
O5A C3A C4A O7A -61.7(3) . . . . ?
C2A C3A C4A O7A 177.3(2) . . . . ?
O5A C3A C4A C5A -179.4(2) . . . . ?
C2A C3A C4A C5A 59.6(3) . . . . ?
C1A O1A C5A C26A 179.0(2) . . . . ?
C1A O1A C5A C4A 56.2(3) . . . . ?
O7A C4A C5A O1A -176.7(2) . . . . ?
C3A C4A C5A O1A -57.1(3) . . . . ?
O7A C4A C5A C26A 64.2(3) . . . . ?
C3A C4A C5A C26A -176.2(3) . . . . ?
C1A C2A C6A C7A -74.1(4) . . . . ?
C3A C2A C6A C7A 165.6(3) . . . . ?
C2A C6A C7A O4A -18.8(5) . . . . ?
C2A C6A C7A C8A 161.3(3) . . . . ?
O4A C7A C8A C10A -134.1(4) . . . . ?
C6A C7A C8A C10A 45.8(5) . . . . ?
O4A C7A C8A C9A 105.9(4) . . . . ?
C6A C7A C8A C9A -74.3(4) . . . . ?
O4A C7A C8A C11A -12.7(5) . . . . ?
C6A C7A C8A C11A 167.2(3) . . . . ?
C3A O5A C12A O6A 8.2(5) . . . . ?
C3A O5A C12A C13A -170.7(3) . . . . ?
O6A C12A C13A C14A 3.0(5) . . . . ?
O5A C12A C13A C14A -178.1(3) . . . . ?
O6A C12A C13A C18A -172.3(4) . . . . ?
O5A C12A C13A C18A 6.7(5) . . . . ?
C18A C13A C14A C15A -0.2(6) . . . . ?
C12A C13A C14A C15A -175.6(4) . . . . ?
C13A C14A C15A C16A 0.5(6) . . . . ?
C14A C15A C16A C17A -0.6(7) . . . . ?
C15A C16A C17A C18A 0.5(7) . . . . ?
C16A C17A C18A C13A -0.2(6) . . . . ?
C14A C13A C18A C17A 0.0(5) . . . . ?
C12A C13A C18A C17A 175.3(4) . . . . ?
C4A O7A C19A O8A -3.1(4) . . . . ?
C4A O7A C19A C20A 176.9(2) . . . . ?
O8A C19A C20A C25A 6.4(5) . . . . ?
O7A C19A C20A C25A -173.6(3) . . . . ?
O8A C19A C20A C21A -173.8(3) . . . . ?
O7A C19A C20A C21A 6.1(4) . . . . ?
C25A C20A C21A C22A 0.4(5) . . . . ?
C19A C20A C21A C22A -179.4(3) . . . . ?
C20A C21A C22A C23A 0.7(5) . . . . ?
C21A C22A C23A C24A -1.0(6) . . . . ?
C22A C23A C24A C25A 0.3(6) . . . . ?
C23A C24A C25A C20A 0.8(6) . . . . ?
C21A C20A C25A C24A -1.1(5) . . . . ?
C19A C20A C25A C24A 178.6(3) . . . . ?
C27A O9A C26A C5A 120.5(3) . . . . ?
O1A C5A C26A O9A -70.4(3) . . . . ?
C4A C5A C26A O9A 49.7(3) . . . . ?
C26A O9A C27A O10A 11.3(5) . . . . ?
C26A O9A C27A C28A -166.6(3) . . . . ?
O10A C27A C28A C29A 6.2(5) . . . . ?
O9A C27A C28A C29A -175.9(3) . . . . ?
O10A C27A C28A C33A -171.0(3) . . . . ?
O9A C27A C28A C33A 6.8(4) . . . . ?
C33A C28A C29A C30A 0.8(5) . . . . ?
C27A C28A C29A C30A -176.6(3) . . . . ?
C28A C29A C30A C31A 1.4(6) . . . . ?
C29A C30A C31A C32A -1.7(6) . . . . ?
C30A C31A C32A C33A -0.1(6) . . . . ?
C29A C28A C33A C32A -2.5(5) . . . . ?
C27A C28A C33A C32A 174.7(3) . . . . ?
C31A C32A C33A C28A 2.2(6) . . . . ?
C1A O2A C34A O3A 3.3(5) . . . . ?
C1A O2A C34A C35A -175.6(3) . . . . ?
O3A C34A C35A C36A 176.9(4) . . . . ?
O2A C34A C35A C36A -4.3(5) . . . . ?
O3A C34A C35A C40A -3.2(5) . . . . ?
O2A C34A C35A C40A 175.6(3) . . . . ?
C40A C35A C36A C37A 0.4(6) . . . . ?
C34A C35A C36A C37A -179.7(4) . . . . ?
C35A C36A C37A C38A -1.5(6) . . . . ?
C36A C37A C38A C39A 0.9(7) . . . . ?
C37A C38A C39A C40A 0.7(7) . . . . ?
C38A C39A C40A C35A -1.8(6) . . . . ?
C36A C35A C40A C39A 1.2(5) . . . . ?
C34A C35A C40A C39A -178.7(3) . . . . ?
C5B O1B C1B O2B 64.7(3) . . . . ?
C5B O1B C1B C2B -57.1(3) . . . . ?
C6B O2B C1B O1B 82.4(3) . . . . ?
C6B O2B C1B C2B -153.4(3) . . . . ?
O1B C1B C2B C13B -71.2(3) . . . . ?
O2B C1B C2B C13B 166.7(2) . . . . ?
O1B C1B C2B C3B 53.5(3) . . . . ?
O2B C1B C2B C3B -68.6(3) . . . . ?
C19B O5B C3B C4B 155.8(2) . . . . ?
C19B O5B C3B C2B -83.7(3) . . . . ?
C1B C2B C3B O5B -172.5(2) . . . . ?
C13B C2B C3B O5B -51.0(3) . . . . ?
C1B C2B C3B C4B -54.4(3) . . . . ?
C13B C2B C3B C4B 67.1(3) . . . . ?
C26B O7B C4B C3B 111.0(3) . . . . ?
C26B O7B C4B C5B -128.8(3) . . . . ?
O5B C3B C4B O7B -61.5(3) . . . . ?
C2B C3B C4B O7B 176.6(2) . . . . ?
O5B C3B C4B C5B 179.6(2) . . . . ?
C2B C3B C4B C5B 57.8(3) . . . . ?
C1B O1B C5B C33B 179.4(2) . . . . ?
C1B O1B C5B C4B 57.2(3) . . . . ?
O7B C4B C5B O1B -177.0(2) . . . . ?
C3B C4B C5B O1B -57.0(3) . . . . ?
O7B C4B C5B C33B 64.1(3) . . . . ?
C3B C4B C5B C33B -175.9(3) . . . . ?
C1B O2B C6B O3B 7.9(5) . . . . ?
C1B O2B C6B C7B -172.0(3) . . . . ?
O3B C6B C7B C12B 174.8(4) . . . . ?
O2B C6B C7B C12B -5.3(5) . . . . ?
O3B C6B C7B C8B -6.8(6) . . . . ?
O2B C6B C7B C8B 173.1(3) . . . . ?
C12B C7B C8B C9B 2.7(6) . . . . ?
C6B C7B C8B C9B -175.7(4) . . . . ?
C7B C8B C9B C10B -1.7(6) . . . . ?
C8B C9B C10B C11B -0.1(7) . . . . ?
C9B C10B C11B C12B 0.8(7) . . . . ?
C8B C7B C12B C11B -2.0(6) . . . . ?
C6B C7B C12B C11B 176.3(4) . . . . ?
C10B C11B C12B C7B 0.3(6) . . . . ?
C1B C2B C13B C14B -160.5(3) . . . . ?
C3B C2B C13B C14B 78.3(3) . . . . ?
C2B C13B C14B O4B 23.3(4) . . . . ?
C2B C13B C14B C15B -158.3(3) . . . . ?
O4B C14B C15B C18B 129.5(4) . . . . ?
C13B C14B C15B C18B -48.9(4) . . . . ?
O4B C14B C15B C17B 8.1(5) . . . . ?
C13B C14B C15B C17B -170.3(3) . . . . ?
O4B C14B C15B C16B -109.7(4) . . . . ?
C13B C14B C15B C16B 71.9(4) . . . . ?
C3B O5B C19B O6B 3.6(4) . . . . ?
C3B O5B C19B C20B -174.2(2) . . . . ?
O6B C19B C20B C25B 10.9(5) . . . . ?
O5B C19B C20B C25B -171.3(3) . . . . ?
O6B C19B C20B C21B -165.8(3) . . . . ?
O5B C19B C20B C21B 12.0(4) . . . . ?
C25B C20B C21B C22B -0.9(4) . . . . ?
C19B C20B C21B C22B 175.8(3) . . . . ?
C20B C21B C22B C23B 0.8(5) . . . . ?
C21B C22B C23B C24B 0.0(5) . . . . ?
C22B C23B C24B C25B -0.7(5) . . . . ?
C23B C24B C25B C20B 0.6(5) . . . . ?
C21B C20B C25B C24B 0.2(5) . . . . ?
C19B C20B C25B C24B -176.7(3) . . . . ?
C4B O7B C26B O8B -0.8(4) . . . . ?
C4B O7B C26B C27B 179.0(2) . . . . ?
O8B C26B C27B C32B 13.4(5) . . . . ?
O7B C26B C27B C32B -166.4(3) . . . . ?
O8B C26B C27B C28B -167.4(3) . . . . ?
O7B C26B C27B C28B 12.8(4) . . . . ?
C32B C27B C28B C29B 0.8(5) . . . . ?
C26B C27B C28B C29B -178.4(3) . . . . ?
C27B C28B C29B C30B 0.9(6) . . . . ?
C28B C29B C30B C31B -1.4(6) . . . . ?
C29B C30B C31B C32B 0.3(6) . . . . ?
C30B C31B C32B C27B 1.4(5) . . . . ?
C28B C27B C32B C31B -1.9(5) . . . . ?
C26B C27B C32B C31B 177.3(3) . . . . ?
C34B O9B C33B C5B 115.0(3) . . . . ?
O1B C5B C33B O9B -71.6(3) . . . . ?
C4B C5B C33B O9B 48.3(4) . . . . ?
C33B O9B C34B O10B 10.7(5) . . . . ?
C33B O9B C34B C35B -165.7(3) . . . . ?
O10B C34B C35B C40B -178.9(4) . . . . ?
O9B C34B C35B C40B -2.8(5) . . . . ?
O10B C34B C35B C36B -1.5(6) . . . . ?
O9B C34B C35B C36B 174.7(3) . . . . ?
C40B C35B C36B C37B 2.0(6) . . . . ?
C34B C35B C36B C37B -175.6(4) . . . . ?
C35B C36B C37B C38B -1.9(7) . . . . ?
C36B C37B C38B C39B 1.7(7) . . . . ?
C37B C38B C39B C40B -1.5(8) . . . . ?
C36B C35B C40B C39B -1.8(6) . . . . ?
C34B C35B C40B C39B 175.7(4) . . . . ?
C38B C39B C40B C35B 1.6(7) . . . . ?
C5C O1C C1C O2C 64.0(3) . . . . ?
C5C O1C C1C C2C -57.3(3) . . . . ?
C6C O2C C1C O1C 89.4(3) . . . . ?
C6C O2C C1C C2C -147.0(3) . . . . ?
O1C C1C C2C C13C -70.3(3) . . . . ?
O2C C1C C2C C13C 167.5(2) . . . . ?
O1C C1C C2C C3C 54.0(3) . . . . ?
O2C C1C C2C C3C -68.2(3) . . . . ?
C19C O5C C3C C4C 148.9(3) . . . . ?
C19C O5C C3C C2C -90.8(3) . . . . ?
C1C C2C C3C O5C -174.6(2) . . . . ?
C13C C2C C3C O5C -54.1(3) . . . . ?
C1C C2C C3C C4C -55.7(3) . . . . ?
C13C C2C C3C C4C 64.9(3) . . . . ?
C26C O7C C4C C3C 111.1(3) . . . . ?
C26C O7C C4C C5C -128.9(3) . . . . ?
O5C C3C C4C O7C -60.9(3) . . . . ?
C2C C3C C4C O7C 177.4(2) . . . . ?
O5C C3C C4C C5C -179.4(2) . . . . ?
C2C C3C C4C C5C 58.9(3) . . . . ?
C1C O1C C5C C33C -179.5(2) . . . . ?
C1C O1C C5C C4C 57.8(3) . . . . ?
O7C C4C C5C O1C -179.1(2) . . . . ?
C3C C4C C5C O1C -58.1(3) . . . . ?
O7C C4C C5C C33C 61.6(3) . . . . ?
C3C C4C C5C C33C -177.4(2) . . . . ?
C1C O2C C6C O3C 0.0(4) . . . . ?
C1C O2C C6C C7C -179.1(2) . . . . ?
O3C C6C C7C C8C 159.4(3) . . . . ?
O2C C6C C7C C8C -21.5(4) . . . . ?
O3C C6C C7C C12C -21.9(5) . . . . ?
O2C C6C C7C C12C 157.2(3) . . . . ?
C12C C7C C8C C9C -0.3(5) . . . . ?
C6C C7C C8C C9C 178.4(3) . . . . ?
C7C C8C C9C C10C -1.2(5) . . . . ?
C8C C9C C10C C11C 1.8(5) . . . . ?
C9C C10C C11C C12C -0.9(6) . . . . ?
C10C C11C C12C C7C -0.6(5) . . . . ?
C8C C7C C12C C11C 1.2(5) . . . . ?
C6C C7C C12C C11C -177.6(3) . . . . ?
C1C C2C C13C C14C -159.3(3) . . . . ?
C3C C2C C13C C14C 80.1(3) . . . . ?
C2C C13C C14C O4C 18.3(4) . . . . ?
C2C C13C C14C C15C -164.1(3) . . . . ?
O4C C14C C15C C16C 1.3(5) . . . . ?
C13C C14C C15C C16C -176.3(3) . . . . ?
O4C C14C C15C C17C 121.2(4) . . . . ?
C13C C14C C15C C17C -56.4(4) . . . . ?
O4C C14C C15C C18C -117.8(4) . . . . ?
C13C C14C C15C C18C 64.6(4) . . . . ?
C3C O5C C19C O6C 3.0(5) . . . . ?
C3C O5C C19C C20C -177.9(3) . . . . ?
O6C C19C C20C C25C 173.3(4) . . . . ?
O5C C19C C20C C25C -5.9(5) . . . . ?
O6C C19C C20C C21C -7.5(6) . . . . ?
O5C C19C C20C C21C 173.4(4) . . . . ?
C25C C20C C21C C22C 1.7(7) . . . . ?
C19C C20C C21C C22C -177.6(5) . . . . ?
C20C C21C C22C C23C -1.8(9) . . . . ?
C21C C22C C23C C24C 0.0(9) . . . . ?
C22C C23C C24C C25C 1.9(7) . . . . ?
C21C C20C C25C C24C 0.1(6) . . . . ?
C19C C20C C25C C24C 179.4(3) . . . . ?
C23C C24C C25C C20C -1.9(6) . . . . ?
C4C O7C C26C O8C -7.8(4) . . . . ?
C4C O7C C26C C27C 171.2(2) . . . . ?
O8C C26C C27C C28C -161.2(3) . . . . ?
O7C C26C C27C C28C 19.8(4) . . . . ?
O8C C26C C27C C32C 18.7(5) . . . . ?
O7C C26C C27C C32C -160.3(3) . . . . ?
C32C C27C C28C C29C -1.1(5) . . . . ?
C26C C27C C28C C29C 178.8(3) . . . . ?
C27C C28C C29C C30C 3.2(5) . . . . ?
C28C C29C C30C C31C -2.6(6) . . . . ?
C29C C30C C31C C32C -0.1(7) . . . . ?
C30C C31C C32C C27C 2.2(6) . . . . ?
C28C C27C C32C C31C -1.6(5) . . . . ?
C26C C27C C32C C31C 178.5(4) . . . . ?
C34C O9C C33C C5C 116.7(3) . . . . ?
O1C C5C C33C O9C -78.0(3) . . . . ?
C4C C5C C33C O9C 42.2(3) . . . . ?
C33C O9C C34C O10C 5.4(5) . . . . ?
C33C O9C C34C C35C -173.1(3) . . . . ?
O10C C34C C35C C40C 173.8(4) . . . . ?
O9C C34C C35C C40C -7.8(4) . . . . ?
O10C C34C C35C C36C -7.8(5) . . . . ?
O9C C34C C35C C36C 170.6(3) . . . . ?
C40C C35C C36C C37C -0.2(5) . . . . ?
C34C C35C C36C C37C -178.7(3) . . . . ?
C35C C36C C37C C38C 0.1(6) . . . . ?
C36C C37C C38C C39C 0.2(6) . . . . ?
C37C C38C C39C C40C -0.4(6) . . . . ?
C36C C35C C40C C39C 0.1(5) . . . . ?
C34C C35C C40C C39C 178.4(3) . . . . ?
C38C C39C C40C C35C 0.2(6) . . . . ?
